data_7248668
loop_
_publ_author_name
'Sickinger, Annika'
'Grasser, Maxime'
'Baguenard, Bruno'
'Bensalah-Ledoux, Amina'
'Guy, Laure'
'Bui, Anh Thy'
'Guyot, Yannick'
'Dorcet, Vincent'
'Pointillart, Fabrice'
'Cador, Olivier'
'Guy, St&#xe9;phan'
'Maury, Olivier'
'Le Guennic, Boris'
'Riob&#xe9;, Fran&#xe7;ois'

_publ_section_title
;
 Temperature-dependent NIR-CPL spectra of chiral Yb(III) complexes.
;
_journal_issue 21
_journal_name_full 'Physical chemistry chemical physics : PCCP'
_journal_page_first 15776
_journal_page_last 15783
_journal_paper_doi 10.1039/d4cp01286k
_journal_volume 26
_journal_year 2024
_chemical_absolute_configuration rm/ad/rmad/syn/unk/.
_chemical_compound_source 'synthesis as described'
_chemical_formula_moiety 'C156 H168 F9 N12 O15 S3 Yb'
_chemical_formula_sum 'C156 H168 F9 N12 O15 S3 Yb'
_chemical_formula_weight 2891.23
_space_group_crystal_system orthorhombic
_space_group_IT_number 19
_space_group_name_Hall 'P 2ac 2ab'
_space_group_name_H-M_alt 'P 21 21 21'
_atom_sites_solution_hydrogens geom
_atom_sites_solution_primary dual
_audit_update_record
;
2024-02-13 deposited with the CCDC.	2024-05-14 downloaded from the CCDC.
;
_cell_angle_alpha 90
_cell_angle_beta 90
_cell_angle_gamma 90
_cell_formula_units_Z 4
_cell_length_a 22.207(4)
_cell_length_b 26.800(5)
_cell_length_c 31.519(5)
_cell_measurement_reflns_used 9960
_cell_measurement_temperature 150(2)
_cell_measurement_theta_max 21.5416
_cell_measurement_theta_min 2.2438
_cell_measurement_wavelength 0.710730
_cell_volume 18758(6)
_computing_cell_refinement 'APEX3 (Bruker, 2015)'
_computing_data_collection 'Bruker APEX3 (Bruker, 2015)'
_computing_data_reduction 'SAINT (Bruker, 2014)'
_computing_molecular_graphics
;
   'SXGRAPH (L. Farrugia, 1999), Mercury (CSD, 2020)'
;
_computing_publication_material 'CRYSCALC (T. Roisnel, local program, 2020)'
_computing_structure_refinement 'SHELXL-2018_3 (Sheldrick, 2018)'
_computing_structure_solution 'SHELXT (Sheldrick, 2015)'
_diffrn_ambient_temperature 150(2)
_diffrn_detector CMOS-PHOTON70
_diffrn_detector_area_resol_mean 7.39
_diffrn_measured_fraction_theta_full 1.000
_diffrn_measured_fraction_theta_max 0.991
_diffrn_measurement_device_type 'D8 VENTURE Bruker AXS'
_diffrn_measurement_method 'rotation images'
_diffrn_orient_matrix_UB_11 -0.0319437
_diffrn_orient_matrix_UB_12 0.0026923
_diffrn_orient_matrix_UB_13 -0.0222451
_diffrn_orient_matrix_UB_21 0.0313735
_diffrn_orient_matrix_UB_22 0.0083002
_diffrn_orient_matrix_UB_23 -0.0216379
_diffrn_orient_matrix_UB_31 0.0048073
_diffrn_orient_matrix_UB_32 -0.0362796
_diffrn_orient_matrix_UB_33 -0.0066012
_diffrn_radiation_monochromator 'multilayer monochromator'
_diffrn_radiation_probe x-ray
_diffrn_radiation_source 'Incoatec microfocus sealed tube'
_diffrn_radiation_type MoK\a
_diffrn_radiation_wavelength 0.71073
_diffrn_reflns_av_R_equivalents 0.1194
_diffrn_reflns_av_unetI/netI 0.1244
_diffrn_reflns_limit_h_max 28
_diffrn_reflns_limit_h_min -28
_diffrn_reflns_limit_k_max 34
_diffrn_reflns_limit_k_min -33
_diffrn_reflns_limit_l_max 40
_diffrn_reflns_limit_l_min -40
_diffrn_reflns_number 147455
_diffrn_reflns_theta_full 25.242
_diffrn_reflns_theta_max 27.631
_diffrn_reflns_theta_min 1.757
_diffrn_source_current 1.00
_diffrn_source_power 50.0
_diffrn_source_voltage 50.00
_exptl_absorpt_coefficient_mu 0.592
_exptl_absorpt_correction_T_max 0.888
_exptl_absorpt_correction_T_min 0.765
_exptl_absorpt_correction_type multi-scan
_exptl_absorpt_process_details
;
  [Sheldrick, G.M. (2014). SADABS Bruker AXS Inc., Madison, Wisconsin, USA]
;
_exptl_crystal_colour orange
_exptl_crystal_density_diffrn 1.024
_exptl_crystal_description prism
_exptl_crystal_F_000 6028
_exptl_crystal_size_max 0.380
_exptl_crystal_size_mid 0.220
_exptl_crystal_size_min 0.200
_refine_diff_density_max 1.450
_refine_diff_density_min -0.614
_refine_diff_density_rms 0.081
_refine_ls_abs_structure_details
;
Refined as an inversion twin.
;
_refine_ls_abs_structure_Flack 0.020(12)
_refine_ls_extinction_method none
_refine_ls_goodness_of_fit_ref 0.977
_refine_ls_hydrogen_treatment constr
_refine_ls_matrix_type full
_refine_ls_number_parameters 1753
_refine_ls_number_reflns 43140
_refine_ls_number_restraints 1289
_refine_ls_restrained_S_all 0.994
_refine_ls_R_factor_all 0.1500
_refine_ls_R_factor_gt 0.0755
_refine_ls_shift/su_max 0.023
_refine_ls_shift/su_mean 0.001
_refine_ls_structure_factor_coef Fsqd
_refine_ls_weighting_details 'w=1/[\s^2^(Fo^2^)+(0.1143P)^2^] where P=(Fo^2^+2Fc^2^)/3'
_refine_ls_weighting_scheme calc
_refine_ls_wR_factor_gt 0.1806
_refine_ls_wR_factor_ref 0.2221
_reflns_Friedel_coverage 0.874
_reflns_Friedel_fraction_full 1.000
_reflns_Friedel_fraction_max 0.985
_reflns_number_gt 22420
_reflns_number_total 43140
_reflns_threshold_expression >2sigma(I)
_cod_data_source_file d4cp01286k3.cif
_cod_data_source_block ATB94
_cod_depositor_comments 'Adding full bibliography for 7248667--7248668.cif.'
_cod_database_code 7248668

loop_
_space_group_symop_operation_xyz
'x, y, z'
'-x+1/2, -y, z+1/2'
'-x, y+1/2, -z+1/2'
'x+1/2, -y+1/2, -z'

loop_
_atom_site_label
_atom_site_type_symbol
_atom_site_fract_x
_atom_site_fract_y
_atom_site_fract_z
_atom_site_U_iso_or_equiv
_atom_site_adp_type
_atom_site_occupancy
_atom_site_site_symmetry_order
_atom_site_calc_flag
_atom_site_refinement_flags_posn
_atom_site_refinement_flags_adp
_atom_site_refinement_flags_occupancy
_atom_site_disorder_assembly
_atom_site_disorder_group
Yb1 Yb 0.25215(2) 0.51238(2) 0.23757(2) 0.04991(13) Uani 1 1 d . . . . .
N1 N 0.4114(4) 0.6133(4) 0.2435(3) 0.082(3) Uani 1 1 d . . . . .
H1 H 0.436642 0.626007 0.224859 0.098 Uiso 1 1 calc R U . . .
N2 N 0.3188(4) 0.5380(3) 0.1790(2) 0.050(2) Uani 1 1 d . . . . .
N3 N 0.2381(5) 0.4675(3) 0.1014(2) 0.066(3) Uani 1 1 d . . . . .
H3N H 0.258645 0.473056 0.077965 0.079 Uiso 1 1 calc R U . . .
N101 N 0.1684(4) 0.6578(3) 0.2036(2) 0.061(2) Uani 1 1 d . . . . .
H101 H 0.156349 0.684145 0.217995 0.073 Uiso 1 1 calc R U . . .
N102 N 0.2118(4) 0.5759(3) 0.2865(2) 0.0435(18) Uani 1 1 d . . . . .
N103 N 0.2569(5) 0.5106(3) 0.3791(2) 0.057(2) Uani 1 1 d . . . . .
H10N H 0.243825 0.530567 0.399268 0.068 Uiso 1 1 calc R U . . .
N104 N 0.0066(10) 0.8265(7) 0.5205(6) 0.174(4) Uani 1 1 d D U . . .
N201 N 0.0740(5) 0.4414(4) 0.2605(3) 0.073(3) Uani 1 1 d . . . . .
H201 H 0.061334 0.411237 0.266891 0.087 Uiso 1 1 calc R U . . .
N202 N 0.2333(5) 0.4222(3) 0.2499(2) 0.066(3) Uani 1 1 d . . . . .
N203 N 0.3886(6) 0.3895(5) 0.2436(3) 0.096(4) Uani 1 1 d . . . . .
H20N H 0.386771 0.356864 0.246314 0.116 Uiso 1 1 calc R U . . .
O1 O 0.3310(4) 0.5659(3) 0.2567(2) 0.068(2) Uani 1 1 d . . . . .
O2 O 0.2263(3) 0.4789(2) 0.17138(18) 0.0512(17) Uani 1 1 d . . . . .
O101 O 0.2055(3) 0.5806(3) 0.20476(19) 0.0545(18) Uani 1 1 d . . . . .
O102 O 0.2633(3) 0.4936(3) 0.30988(18) 0.061(2) Uani 1 1 d . . . . .
O201 O 0.1518(3) 0.4917(3) 0.2468(2) 0.0556(17) Uani 1 1 d . . . . .
O202 O 0.3374(3) 0.4619(4) 0.2380(2) 0.070(2) Uani 1 1 d . . . . .
C1 C 0.3437(7) 0.6631(7) 0.3454(5) 0.089(5) Uani 1 1 d . . . . .
C2 C 0.3601(6) 0.6238(6) 0.3752(4) 0.081(4) Uani 1 1 d . . . . .
H2 H 0.387336 0.598096 0.367316 0.097 Uiso 1 1 calc R U . . .
C3 C 0.3353(8) 0.6251(7) 0.4148(5) 0.105(5) Uani 1 1 d . . . . .
H3 H 0.344880 0.599591 0.434585 0.126 Uiso 1 1 calc R U . . .
C4 C 0.2959(8) 0.6633(8) 0.4266(5) 0.105(5) Uani 1 1 d . . . . .
H4 H 0.279210 0.662962 0.454378 0.126 Uiso 1 1 calc R U . . .
C5 C 0.2804(6) 0.7013(6) 0.3994(5) 0.086(4) Uani 1 1 d . . . . .
H5 H 0.254674 0.727535 0.408592 0.103 Uiso 1 1 calc R U . . .
C6 C 0.3031(7) 0.7009(6) 0.3577(5) 0.082(4) Uani 1 1 d . . . . .
C7 C 0.2863(7) 0.7372(6) 0.3289(5) 0.086(4) Uani 1 1 d . . . . .
H7 H 0.259419 0.762812 0.337705 0.103 Uiso 1 1 calc R U . . .
C8 C 0.3071(8) 0.7375(7) 0.2880(6) 0.108(5) Uani 1 1 d . . . . .
H8 H 0.292972 0.761612 0.268307 0.130 Uiso 1 1 calc R U . . .
C9 C 0.3493(8) 0.7017(6) 0.2757(5) 0.102(5) Uani 1 1 d . . . . .
H9 H 0.364742 0.703887 0.247671 0.122 Uiso 1 1 calc R U . . .
C10 C 0.3705(6) 0.6637(6) 0.3009(4) 0.078(4) Uani 1 1 d . . . . .
C11 C 0.4165(6) 0.6269(6) 0.2892(4) 0.081(4) Uani 1 1 d . . . . .
H11 H 0.410040 0.596091 0.306556 0.097 Uiso 1 1 calc R U . . .
C12 C 0.4812(8) 0.6474(10) 0.2985(6) 0.150(10) Uani 1 1 d . . . . .
H12A H 0.480649 0.683955 0.297487 0.225 Uiso 1 1 calc R U . . .
H12B H 0.509324 0.634696 0.277100 0.225 Uiso 1 1 calc R U . . .
H12C H 0.494155 0.636426 0.326715 0.225 Uiso 1 1 calc R U . . .
C13 C 0.3698(6) 0.5831(5) 0.2313(4) 0.074(3) Uani 1 1 d . . . . .
C14 C 0.3660(5) 0.5678(4) 0.1855(3) 0.060(3) Uani 1 1 d . . . . .
C15 C 0.4049(5) 0.5796(5) 0.1539(4) 0.071(3) Uani 1 1 d . . . . .
H15 H 0.437897 0.601223 0.159281 0.086 Uiso 1 1 calc R U . . .
C16 C 0.3962(5) 0.5598(4) 0.1129(3) 0.062(3) Uani 1 1 d . . . . .
C17 C 0.3470(5) 0.5304(4) 0.1055(3) 0.060(3) Uani 1 1 d . . . . .
H17 H 0.338852 0.517524 0.077976 0.072 Uiso 1 1 calc R U . . .
C18 C 0.3097(5) 0.5200(4) 0.1390(3) 0.051(2) Uani 1 1 d . . . . .
C19 C 0.2570(5) 0.4879(3) 0.1376(2) 0.045(2) Uani 1 1 d . . . . .
C20 C 0.1839(6) 0.4361(5) 0.0994(4) 0.073(3) Uani 1 1 d . U . . .
H20 H 0.150841 0.453444 0.115105 0.088 Uiso 1 1 calc R U . . .
C21 C 0.1646(8) 0.4301(6) 0.0531(4) 0.102(5) Uani 1 1 d . . . . .
H21A H 0.153979 0.462801 0.041354 0.153 Uiso 1 1 calc R U . . .
H21B H 0.129529 0.407925 0.051556 0.153 Uiso 1 1 calc R U . . .
H21C H 0.197787 0.415707 0.036677 0.153 Uiso 1 1 calc R U . . .
C22 C 0.1941(7) 0.3858(5) 0.1199(4) 0.080(3) Uani 1 1 d . U . . .
C23 C 0.2500(11) 0.3641(5) 0.1186(4) 0.100(3) Uani 1 1 d . U . . .
H23 H 0.282863 0.380524 0.105316 0.120 Uiso 1 1 calc R U . . .
C24 C 0.2579(11) 0.3144(6) 0.1385(5) 0.113(4) Uani 1 1 d . U . . .
H24 H 0.295757 0.297969 0.138525 0.136 Uiso 1 1 calc R U . . .
C25 C 0.2074(10) 0.2929(7) 0.1571(6) 0.115(5) Uani 1 1 d . U . . .
H25 H 0.211686 0.261274 0.170255 0.138 Uiso 1 1 calc R U . . .
C26 C 0.1572(6) 0.3129(4) 0.1573(4) 0.103(5) Uani 1 1 d G U . . .
C27 C 0.1110(8) 0.2864(4) 0.1768(3) 0.131(8) Uani 1 1 d G . . . .
H27 H 0.118724 0.254293 0.188408 0.158 Uiso 1 1 calc R U . . .
C28 C 0.0536(7) 0.3068(5) 0.1793(3) 0.140(9) Uani 1 1 d G . . . .
H28 H 0.022051 0.288675 0.192631 0.168 Uiso 1 1 calc R U . . .
C29 C 0.0423(5) 0.3538(6) 0.1624(4) 0.134(7) Uani 1 1 d G . . . .
H29 H 0.003051 0.367717 0.164069 0.161 Uiso 1 1 calc R U . . .
C30 C 0.0884(6) 0.3803(4) 0.1429(3) 0.109(6) Uani 1 1 d G . . . .
H30 H 0.080725 0.412377 0.131283 0.131 Uiso 1 1 calc R U . . .
C31 C 0.1459(5) 0.3599(4) 0.1404(3) 0.088(5) Uani 1 1 d G . . . .
C32 C 0.4352(6) 0.5708(5) 0.0781(4) 0.079(4) Uani 1 1 d . . . . .
C33 C 0.4672(7) 0.5787(6) 0.0478(4) 0.091(4) Uani 1 1 d . . . . .
C34 C 0.5060(7) 0.5857(6) 0.0139(4) 0.092(3) Uani 0.341(12) 1 d D U P A 1
C35 C 0.501(3) 0.5551(18) -0.0216(10) 0.094(3) Uani 0.341(12) 1 d D U P A 1
H35 H 0.480660 0.524050 -0.020279 0.113 Uiso 0.341(12) 1 calc R U P A 1
C36 C 0.529(2) 0.5727(19) -0.0608(10) 0.092(3) Uani 0.341(12) 1 d D U P A 1
H36 H 0.517264 0.557148 -0.086688 0.110 Uiso 0.341(12) 1 calc R U P A 1
C37 C 0.571(2) 0.6112(16) -0.0623(10) 0.092(3) Uani 0.341(12) 1 d D U P A 1
C38 C 0.575(2) 0.6414(16) -0.0287(10) 0.094(2) Uani 0.341(12) 1 d D U P A 1
H38 H 0.600083 0.669957 -0.030018 0.113 Uiso 0.341(12) 1 calc R U P A 1
C39 C 0.541(2) 0.6312(13) 0.0098(10) 0.094(2) Uani 0.341(12) 1 d D U P A 1
H39 H 0.541413 0.654612 0.032496 0.113 Uiso 0.341(12) 1 calc R U P A 1
N4 N 0.614(3) 0.610(2) -0.0953(17) 0.187(8) Uani 0.341(12) 1 d D . P A 1
C40 C 0.614(4) 0.576(2) -0.1292(16) 0.111(6) Uani 0.341(12) 1 d D U P A 1
H40A H 0.637789 0.589779 -0.152790 0.133 Uiso 0.341(12) 1 calc R U P A 1
H40B H 0.571824 0.571937 -0.139436 0.133 Uiso 0.341(12) 1 calc R U P A 1
C41 C 0.638(5) 0.526(2) -0.119(2) 0.113(5) Uani 0.341(12) 1 d D U P A 1
H41A H 0.616234 0.512671 -0.093400 0.136 Uiso 0.341(12) 1 calc R U P A 1
H41B H 0.680947 0.528750 -0.111301 0.136 Uiso 0.341(12) 1 calc R U P A 1
C42 C 0.630(5) 0.491(2) -0.1550(19) 0.118(5) Uani 0.341(12) 1 d D U P A 1
H42A H 0.653143 0.502950 -0.179881 0.141 Uiso 0.341(12) 1 calc R U P A 1
H42B H 0.586984 0.488716 -0.163107 0.141 Uiso 0.341(12) 1 calc R U P A 1
C43 C 0.655(4) 0.436(2) -0.1396(17) 0.124(7) Uani 0.341(12) 1 d D U P A 1
H43A H 0.696488 0.439056 -0.128256 0.149 Uiso 0.341(12) 1 calc R U P A 1
H43B H 0.628871 0.422191 -0.117091 0.149 Uiso 0.341(12) 1 calc R U P A 1
C44 C 0.655(5) 0.406(2) -0.1741(17) 0.132(6) Uani 0.341(12) 1 d D U P A 1
H44A H 0.693031 0.408759 -0.189888 0.158 Uiso 0.341(12) 1 calc R U P A 1
H44B H 0.621243 0.414872 -0.193341 0.158 Uiso 0.341(12) 1 calc R U P A 1
C45 C 0.646(3) 0.349(2) -0.158(2) 0.136(12) Uani 0.341(12) 1 d D U P A 1
H45A H 0.645671 0.326701 -0.182213 0.204 Uiso 0.341(12) 1 calc R U P A 1
H45B H 0.679498 0.340517 -0.138946 0.204 Uiso 0.341(12) 1 calc R U P A 1
H45C H 0.607975 0.346606 -0.142386 0.204 Uiso 0.341(12) 1 calc R U P A 1
C46 C 0.659(3) 0.659(2) -0.096(3) 0.231(7) Uani 0.341(12) 1 d D . P A 1
H46A H 0.669706 0.671093 -0.124624 0.277 Uiso 0.341(12) 1 calc R U P A 1
H46B H 0.647556 0.686204 -0.076611 0.277 Uiso 0.341(12) 1 calc R U P A 1
C47 C 0.703(3) 0.621(3) -0.077(2) 0.231(7) Uani 0.341(12) 1 d D . P A 1
H47A H 0.683354 0.587645 -0.075509 0.277 Uiso 0.341(12) 1 calc R U P A 1
H47B H 0.714691 0.631042 -0.048276 0.277 Uiso 0.341(12) 1 calc R U P A 1
C48 C 0.760(3) 0.617(2) -0.106(2) 0.231(7) Uani 0.341(12) 1 d D . P A 1
H48A H 0.786368 0.589945 -0.096166 0.277 Uiso 0.341(12) 1 calc R U P A 1
H48B H 0.748084 0.610555 -0.135682 0.277 Uiso 0.341(12) 1 calc R U P A 1
C49 C 0.794(3) 0.667(3) -0.1033(19) 0.231(7) Uani 0.341(12) 1 d D . P A 1
H49A H 0.825972 0.668018 -0.124858 0.277 Uiso 0.341(12) 1 calc R U P A 1
H49B H 0.765275 0.694909 -0.109722 0.277 Uiso 0.341(12) 1 calc R U P A 1
C50 C 0.821(3) 0.676(3) -0.0598(17) 0.231(7) Uani 0.341(12) 1 d D . P A 1
H50A H 0.814281 0.645432 -0.042346 0.277 Uiso 0.341(12) 1 calc R U P A 1
H50B H 0.799736 0.703768 -0.045843 0.277 Uiso 0.341(12) 1 calc R U P A 1
C51 C 0.888(3) 0.687(3) -0.062(2) 0.231(7) Uani 0.341(12) 1 d D . P A 1
H51A H 0.903221 0.691993 -0.032972 0.347 Uiso 0.341(12) 1 calc R U P A 1
H51B H 0.908903 0.658916 -0.075055 0.347 Uiso 0.341(12) 1 calc R U P A 1
H51C H 0.894358 0.717257 -0.078553 0.347 Uiso 0.341(12) 1 calc R U P A 1
C34B C 0.5060(7) 0.5857(6) 0.0139(4) 0.092(3) Uani 0.659(12) 1 d D U P A 2
C35B C 0.4922(14) 0.5640(10) -0.0248(6) 0.094(3) Uani 0.659(12) 1 d D U P A 2
H35B H 0.453602 0.550050 -0.030004 0.113 Uiso 0.659(12) 1 calc R U P A 2
C36B C 0.5390(12) 0.5632(10) -0.0574(6) 0.092(3) Uani 0.659(12) 1 d D U P A 2
H36B H 0.535377 0.541056 -0.080784 0.110 Uiso 0.659(12) 1 calc R U P A 2
C37B C 0.5889(10) 0.5946(9) -0.0546(6) 0.092(3) Uani 0.659(12) 1 d D U P A 2
C38B C 0.6004(10) 0.6181(9) -0.0182(6) 0.094(2) Uani 0.659(12) 1 d D U P A 2
H38B H 0.634651 0.639246 -0.016367 0.113 Uiso 0.659(12) 1 calc R U P A 2
C39B C 0.5620(9) 0.6123(9) 0.0188(6) 0.094(2) Uani 0.659(12) 1 d D U P A 2
H39B H 0.573499 0.625584 0.045487 0.113 Uiso 0.659(12) 1 calc R U P A 2
N4B N 0.6233(16) 0.6016(13) -0.0920(9) 0.187(8) Uani 0.659(12) 1 d D U P A 2
C40B C 0.617(2) 0.5712(13) -0.1286(9) 0.110(5) Uani 0.659(12) 1 d D U P A 2
H40C H 0.637399 0.587896 -0.152573 0.132 Uiso 0.659(12) 1 calc R U P A 2
H40D H 0.573403 0.569371 -0.135802 0.132 Uiso 0.659(12) 1 calc R U P A 2
C41B C 0.640(3) 0.5199(14) -0.1253(11) 0.115(5) Uani 0.659(12) 1 d D U P A 2
H41C H 0.619149 0.502635 -0.101783 0.138 Uiso 0.659(12) 1 calc R U P A 2
H41D H 0.683510 0.521314 -0.118109 0.138 Uiso 0.659(12) 1 calc R U P A 2
C42B C 0.632(3) 0.4904(13) -0.1651(10) 0.119(6) Uani 0.659(12) 1 d D U P A 2
H42C H 0.656308 0.505240 -0.188337 0.143 Uiso 0.659(12) 1 calc R U P A 2
H42D H 0.589405 0.490192 -0.173709 0.143 Uiso 0.659(12) 1 calc R U P A 2
C43B C 0.655(2) 0.4335(12) -0.1553(9) 0.127(5) Uani 0.659(12) 1 d D U P A 2
H43C H 0.697542 0.434555 -0.145464 0.152 Uiso 0.659(12) 1 calc R U P A 2
H43D H 0.630519 0.419155 -0.132172 0.152 Uiso 0.659(12) 1 calc R U P A 2
C44B C 0.651(2) 0.4035(13) -0.1898(10) 0.136(7) Uani 0.659(12) 1 d D U P A 2
H44C H 0.677552 0.416752 -0.212664 0.163 Uiso 0.659(12) 1 calc R U P A 2
H44D H 0.609477 0.403012 -0.200356 0.163 Uiso 0.659(12) 1 calc R U P A 2
C45B C 0.6722(16) 0.3481(12) -0.1777(11) 0.134(8) Uani 0.659(12) 1 d D U P A 2
H45D H 0.669303 0.326658 -0.202871 0.202 Uiso 0.659(12) 1 calc R U P A 2
H45E H 0.713885 0.348668 -0.167642 0.202 Uiso 0.659(12) 1 calc R U P A 2
H45F H 0.645947 0.334956 -0.155359 0.202 Uiso 0.659(12) 1 calc R U P A 2
C46B C 0.6457(18) 0.6594(15) -0.0973(17) 0.231(7) Uani 0.659(12) 1 d D U P A 2
H46C H 0.645718 0.671968 -0.126835 0.277 Uiso 0.659(12) 1 calc R U P A 2
H46D H 0.626306 0.683348 -0.077615 0.277 Uiso 0.659(12) 1 calc R U P A 2
C47B C 0.707(2) 0.6390(12) -0.0819(14) 0.231(7) Uani 0.659(12) 1 d D . P A 2
H47C H 0.721976 0.613347 -0.101809 0.277 Uiso 0.659(12) 1 calc R U P A 2
H47D H 0.702535 0.623782 -0.053444 0.277 Uiso 0.659(12) 1 calc R U P A 2
C48B C 0.7510(17) 0.6854(14) -0.0803(10) 0.231(7) Uani 0.659(12) 1 d D . P A 2
H48C H 0.790170 0.675878 -0.067733 0.277 Uiso 0.659(12) 1 calc R U P A 2
H48D H 0.757951 0.698983 -0.109108 0.277 Uiso 0.659(12) 1 calc R U P A 2
C49B C 0.7183(17) 0.7235(13) -0.0523(10) 0.231(7) Uani 0.659(12) 1 d D . P A 2
H49C H 0.715575 0.755406 -0.068024 0.277 Uiso 0.659(12) 1 calc R U P A 2
H49D H 0.676681 0.711564 -0.047411 0.277 Uiso 0.659(12) 1 calc R U P A 2
C50B C 0.7471(17) 0.7336(14) -0.0098(10) 0.231(7) Uani 0.659(12) 1 d D . P A 2
H50C H 0.787020 0.749248 -0.014122 0.277 Uiso 0.659(12) 1 calc R U P A 2
H50D H 0.753190 0.701671 0.005424 0.277 Uiso 0.659(12) 1 calc R U P A 2
C51B C 0.707(2) 0.7680(15) 0.0167(11) 0.231(7) Uani 0.659(12) 1 d D . P A 2
H51D H 0.726678 0.774211 0.044130 0.347 Uiso 0.659(12) 1 calc R U P A 2
H51E H 0.701876 0.799738 0.001686 0.347 Uiso 0.659(12) 1 calc R U P A 2
H51F H 0.668102 0.752241 0.021200 0.347 Uiso 0.659(12) 1 calc R U P A 2
C101 C 0.2439(8) 0.6463(4) 0.0991(3) 0.069(3) Uani 1 1 d . . . . .
C102 C 0.2096(8) 0.6158(6) 0.0770(4) 0.094(5) Uani 1 1 d . . . . .
H102 H 0.171836 0.606953 0.088970 0.113 Uiso 1 1 calc R U . . .
C103 C 0.2239(10) 0.5949(8) 0.0370(5) 0.118(7) Uani 1 1 d . . . . .
H103 H 0.195707 0.574317 0.022516 0.141 Uiso 1 1 calc R U . . .
C104 C 0.2798(12) 0.6049(9) 0.0193(6) 0.131(8) Uani 1 1 d . . . . .
H104 H 0.290734 0.591017 -0.007311 0.157 Uiso 1 1 calc R U . . .
C105 C 0.3179(9) 0.6344(7) 0.0402(5) 0.103(6) Uani 1 1 d . . . . .
H105 H 0.356657 0.640128 0.028493 0.124 Uiso 1 1 calc R U . . .
C106 C 0.3018(8) 0.6592(6) 0.0820(5) 0.089(4) Uani 1 1 d . . . . .
C107 C 0.3446(8) 0.6874(6) 0.1033(5) 0.103(5) Uani 1 1 d . . . . .
H107 H 0.383293 0.693138 0.091513 0.123 Uiso 1 1 calc R U . . .
C108 C 0.3286(8) 0.7070(6) 0.1428(5) 0.101(5) Uani 1 1 d . . . . .
H108 H 0.356295 0.727348 0.157861 0.121 Uiso 1 1 calc R U . . .
C109 C 0.2723(7) 0.6968(5) 0.1603(4) 0.087(5) Uani 1 1 d . . . . .
H109 H 0.262519 0.710640 0.187218 0.104 Uiso 1 1 calc R U . . .
C110 C 0.2299(6) 0.6672(4) 0.1397(3) 0.070(4) Uani 1 1 d . . . . .
C111 C 0.1677(6) 0.6586(5) 0.1565(3) 0.067(3) Uani 1 1 d . . . . .
H111 H 0.153118 0.625484 0.146063 0.080 Uiso 1 1 calc R U . . .
C112 C 0.1231(7) 0.6986(6) 0.1423(4) 0.099(5) Uani 1 1 d . . . . .
H11A H 0.135163 0.730945 0.154135 0.149 Uiso 1 1 calc R U . . .
H11B H 0.082708 0.690045 0.152486 0.149 Uiso 1 1 calc R U . . .
H11C H 0.122849 0.700588 0.111281 0.149 Uiso 1 1 calc R U . . .
C113 C 0.1871(4) 0.6181(4) 0.2238(3) 0.048(2) Uani 1 1 d . . . . .
C114 C 0.1876(4) 0.6176(4) 0.2712(3) 0.046(2) Uani 1 1 d . . . . .
C115 C 0.1632(5) 0.6548(4) 0.2971(3) 0.055(3) Uani 1 1 d . . . . .
H115 H 0.145663 0.683993 0.285339 0.067 Uiso 1 1 calc R U . . .
C116 C 0.1653(5) 0.6473(4) 0.3413(3) 0.047(3) Uani 1 1 d . . . . .
C117 C 0.1909(5) 0.6045(4) 0.3562(3) 0.051(3) Uani 1 1 d . . . . .
H117 H 0.192559 0.598657 0.385918 0.061 Uiso 1 1 calc R U . . .
C118 C 0.2145(5) 0.5695(4) 0.3288(3) 0.046(2) Uani 1 1 d . . . . .
C119 C 0.2479(5) 0.5219(4) 0.3389(3) 0.055(2) Uani 1 1 d . . . . .
C120 C 0.2888(6) 0.4643(5) 0.3900(4) 0.072(3) Uani 1 1 d . . . . .
H120 H 0.321458 0.459547 0.368457 0.087 Uiso 1 1 calc DR U . . .
C121 C 0.3184(6) 0.4689(5) 0.4327(3) 0.077(4) Uani 1 1 d . . . . .
H12D H 0.346091 0.497409 0.432562 0.115 Uiso 1 1 calc R U . . .
H12E H 0.340914 0.438318 0.438910 0.115 Uiso 1 1 calc R U . . .
H12F H 0.287538 0.474015 0.454482 0.115 Uiso 1 1 calc R U . . .
C122 C 0.2484(8) 0.4196(4) 0.3879(3) 0.068(3) Uani 1 1 d . . . . .
C123 C 0.1906(7) 0.4228(6) 0.3986(5) 0.084(4) Uani 1 1 d . U . . .
H123 H 0.175099 0.454803 0.405645 0.101 Uiso 1 1 calc R U . . .
C124 C 0.1509(8) 0.3821(7) 0.4004(6) 0.106(4) Uani 1 1 d . U . . .
H124 H 0.110312 0.386771 0.409026 0.128 Uiso 1 1 calc R U . . .
C125 C 0.1710(8) 0.3356(7) 0.3895(6) 0.106(4) Uani 1 1 d . U . . .
H125 H 0.144307 0.307936 0.390179 0.127 Uiso 1 1 calc R U . . .
C126 C 0.2323(8) 0.3289(6) 0.3772(5) 0.103(4) Uani 1 1 d . U . . .
C127 C 0.2535(12) 0.2821(6) 0.3654(5) 0.120(4) Uani 1 1 d . U . . .
H127 H 0.227582 0.253963 0.366180 0.144 Uiso 1 1 calc R U . . .
C128 C 0.3147(11) 0.2769(7) 0.3521(6) 0.131(6) Uani 1 1 d . U . . .
H128 H 0.328109 0.244805 0.343347 0.157 Uiso 1 1 calc R U . . .
C129 C 0.3576(10) 0.3180(7) 0.3512(6) 0.118(6) Uani 1 1 d . . . . .
H129 H 0.398701 0.314142 0.343506 0.142 Uiso 1 1 calc R U . . .
C130 C 0.3312(9) 0.3654(7) 0.3633(5) 0.112(6) Uani 1 1 d . . . . .
H130 H 0.356018 0.394244 0.363090 0.134 Uiso 1 1 calc DR U . . .
C131 C 0.2687(7) 0.3706(6) 0.3756(4) 0.085(4) Uani 1 1 d . . . . .
C132 C 0.1387(6) 0.6824(5) 0.3702(3) 0.062(3) Uani 1 1 d . . . . .
C133 C 0.1166(6) 0.7103(4) 0.3954(3) 0.068(3) Uani 1 1 d . . . . .
C134 C 0.0908(7) 0.7409(6) 0.4255(4) 0.085(4) Uani 1 1 d . . . . .
C135 C 0.0961(7) 0.7290(6) 0.4707(4) 0.092(4) Uani 1 1 d . . . . .
H135 H 0.119605 0.701310 0.479594 0.110 Uiso 1 1 calc R U . . .
C136 C 0.0682(9) 0.7567(8) 0.4989(6) 0.135(5) Uani 1 1 d . U . . .
H136 H 0.073986 0.748350 0.527892 0.162 Uiso 1 1 calc R U . . .
C137 C 0.0320(11) 0.7961(9) 0.4902(6) 0.149(4) Uani 1 1 d . U . . .
C138 C 0.0292(9) 0.8089(9) 0.4453(6) 0.143(8) Uani 1 1 d . . . . .
H138 H 0.007464 0.837856 0.437120 0.171 Uiso 1 1 calc R U . . .
C139 C 0.0553(7) 0.7824(6) 0.4158(4) 0.092(5) Uani 1 1 d . . . . .
H139 H 0.050021 0.791659 0.386926 0.110 Uiso 1 1 calc R U . . .
C140 C -0.0010(10) 0.8057(7) 0.5632(6) 0.145(5) Uani 1 1 d D U . . .
H14A H -0.013922 0.833039 0.582349 0.174 Uiso 1 1 calc R U . . .
H14B H 0.038698 0.793933 0.573325 0.174 Uiso 1 1 calc R U . . .
C141 C -0.0473(10) 0.7616(8) 0.5678(5) 0.142(5) Uani 1 1 d D U . . .
H14C H -0.088443 0.774296 0.562519 0.171 Uiso 1 1 calc R U . . .
H14D H -0.038351 0.735948 0.546062 0.171 Uiso 1 1 calc R U . . .
C142 C -0.0448(9) 0.7373(7) 0.6123(5) 0.138(5) Uani 1 1 d D U . . .
H14E H -0.002982 0.726602 0.618248 0.165 Uiso 1 1 calc R U . . .
H14F H -0.056009 0.762596 0.633859 0.165 Uiso 1 1 calc R U . . .
C143 C -0.0861(9) 0.6931(7) 0.6165(6) 0.138(5) Uani 1 1 d D U . . .
H14G H -0.127976 0.703751 0.610652 0.165 Uiso 1 1 calc R U . . .
H14H H -0.074935 0.667746 0.595015 0.165 Uiso 1 1 calc R U . . .
C144 C -0.0834(10) 0.6703(8) 0.6590(7) 0.159(7) Uani 1 1 d D U . . .
H14I H -0.093653 0.695151 0.681059 0.191 Uiso 1 1 calc R U . . .
H14J H -0.042521 0.657181 0.664722 0.191 Uiso 1 1 calc R U . . .
C145 C -0.1282(11) 0.6291(9) 0.6585(9) 0.193(10) Uani 1 1 d D U . . .
H14K H -0.128482 0.612430 0.686154 0.290 Uiso 1 1 calc R U . . .
H14L H -0.168332 0.642760 0.652618 0.290 Uiso 1 1 calc R U . . .
H14M H -0.117485 0.605002 0.636373 0.290 Uiso 1 1 calc R U . . .
C146 C -0.0305(11) 0.8711(9) 0.5125(10) 0.222(4) Uani 1 1 d D U . . .
H14N H -0.058052 0.875993 0.536818 0.266 Uiso 1 1 calc R U . . .
H14O H -0.055489 0.865154 0.486995 0.266 Uiso 1 1 calc R U . . .
C147 C 0.0063(13) 0.9197(8) 0.5058(7) 0.222(4) Uani 1 1 d D U . . .
H14P H -0.021098 0.946862 0.496827 0.266 Uiso 1 1 calc R U . . .
H14Q H 0.036186 0.914424 0.482912 0.266 Uiso 1 1 calc R U . . .
C148 C 0.0396(11) 0.9354(11) 0.5473(8) 0.222(4) Uani 1 1 d D U . . .
H14R H 0.051503 0.905126 0.563226 0.266 Uiso 1 1 calc R U . . .
H14S H 0.076719 0.953888 0.539859 0.266 Uiso 1 1 calc R U . . .
C149 C 0.0009(13) 0.9674(12) 0.5749(8) 0.222(4) Uani 1 1 d D U . . .
H14T H -0.037163 0.948930 0.579234 0.266 Uiso 1 1 calc R U . . .
H14U H -0.009303 0.997365 0.557980 0.266 Uiso 1 1 calc R U . . .
C150 C 0.0205(13) 0.9864(12) 0.6189(8) 0.222(4) Uani 1 1 d D U . . .
H15A H 0.053542 1.010843 0.615449 0.266 Uiso 1 1 calc R U . . .
H15B H 0.036018 0.958047 0.635780 0.266 Uiso 1 1 calc R U . . .
C151 C -0.0324(13) 1.0113(11) 0.6430(8) 0.222(4) Uani 1 1 d D U . . .
H15C H -0.018309 1.022867 0.670756 0.332 Uiso 1 1 calc R U . . .
H15D H -0.047361 1.039737 0.626559 0.332 Uiso 1 1 calc R U . . .
H15E H -0.064874 0.986972 0.646879 0.332 Uiso 1 1 calc R U . . .
C201 C 0.0224(5) 0.5673(6) 0.2888(5) 0.078(4) Uani 1 1 d . . . . .
C202 C 0.0124(6) 0.5900(6) 0.2483(6) 0.096(5) Uani 1 1 d . . . . .
H202 H 0.011805 0.569546 0.223743 0.115 Uiso 1 1 calc R U . . .
C203 C 0.0039(7) 0.6397(8) 0.2440(7) 0.115(6) Uani 1 1 d . . . . .
H203 H -0.001384 0.652544 0.216132 0.138 Uiso 1 1 calc R U . . .
C204 C 0.0023(8) 0.6727(8) 0.2772(7) 0.116(6) Uani 1 1 d . . . . .
H204 H -0.002639 0.707436 0.272375 0.139 Uiso 1 1 calc R U . . .
C205 C 0.0083(7) 0.6534(8) 0.3192(9) 0.135(8) Uani 1 1 d . . . . .
H205 H 0.004031 0.674722 0.343071 0.162 Uiso 1 1 calc R U . . .
C206 C 0.0214(6) 0.5987(7) 0.3251(5) 0.090(4) Uani 1 1 d . . . . .
C207 C 0.0341(7) 0.5794(9) 0.3667(6) 0.112(6) Uani 1 1 d . . . . .
H207 H 0.033504 0.600536 0.390889 0.134 Uiso 1 1 calc R U . . .
C208 C 0.0469(7) 0.5297(7) 0.3705(5) 0.093(5) Uani 1 1 d . . . . .
H208 H 0.055785 0.516398 0.397750 0.112 Uiso 1 1 calc R U . . .
C209 C 0.0474(5) 0.4983(6) 0.3358(4) 0.080(4) Uani 1 1 d . . . . .
H209 H 0.056765 0.464053 0.339809 0.096 Uiso 1 1 calc R U . . .
C210 C 0.0347(5) 0.5151(6) 0.2958(4) 0.070(3) Uani 1 1 d . . . . .
C211 C 0.0317(5) 0.4804(5) 0.2571(4) 0.072(3) Uani 1 1 d . . . . .
H211 H 0.042449 0.500632 0.231500 0.087 Uiso 1 1 calc R U . . .
C212 C -0.0330(6) 0.4624(7) 0.2515(4) 0.109(5) Uani 1 1 d . . . . .
H21D H -0.036397 0.443723 0.224876 0.163 Uiso 1 1 calc R U . . .
H21E H -0.060141 0.491247 0.250670 0.163 Uiso 1 1 calc R U . . .
H21F H -0.043983 0.440779 0.275306 0.163 Uiso 1 1 calc R U . . .
C213 C 0.1337(6) 0.4491(4) 0.2541(3) 0.060(3) Uani 1 1 d . . . . .
C214 C 0.1753(6) 0.4070(4) 0.2552(3) 0.056(3) Uani 1 1 d . . . . .
C215 C 0.1618(7) 0.3562(5) 0.2635(4) 0.084(4) Uani 1 1 d . . . . .
H215 H 0.122167 0.345024 0.269697 0.100 Uiso 1 1 calc R U . . .
C216 C 0.2122(9) 0.3228(5) 0.2617(5) 0.094(5) Uani 1 1 d D . . . .
C217 C 0.2701(8) 0.3400(6) 0.2556(5) 0.093(5) Uani 1 1 d . . . . .
H217 H 0.303313 0.317709 0.255631 0.111 Uiso 1 1 calc R U . . .
C218 C 0.2783(7) 0.3902(5) 0.2496(3) 0.074(4) Uani 1 1 d . . . . .
C219 C 0.3369(7) 0.4167(6) 0.2431(4) 0.079(4) Uani 1 1 d . . . . .
C220 C 0.4465(7) 0.4137(7) 0.2397(5) 0.109(6) Uani 1 1 d . . . . .
H220 H 0.445696 0.444784 0.257244 0.130 Uiso 1 1 calc R U . . .
C221 C 0.4933(8) 0.3769(10) 0.2601(7) 0.171(10) Uani 1 1 d . . . . .
H22A H 0.534245 0.388987 0.254677 0.256 Uiso 1 1 calc R U . . .
H22B H 0.488458 0.343634 0.247587 0.256 Uiso 1 1 calc R U . . .
H22C H 0.486466 0.374989 0.290776 0.256 Uiso 1 1 calc R U . . .
C222 C 0.4604(7) 0.4289(8) 0.1927(5) 0.106(4) Uani 1 1 d . U . . .
C223 C 0.4367(8) 0.4002(8) 0.1613(5) 0.116(5) Uani 1 1 d . U . . .
H223 H 0.410377 0.373447 0.168037 0.139 Uiso 1 1 calc R U . . .
C224 C 0.4516(8) 0.4104(9) 0.1184(5) 0.125(5) Uani 1 1 d . U . . .
H224 H 0.436850 0.389177 0.096598 0.150 Uiso 1 1 calc R U . . .
C225 C 0.4880(8) 0.4516(9) 0.1076(6) 0.126(5) Uani 1 1 d . U . . .
H225 H 0.496054 0.460173 0.078944 0.151 Uiso 1 1 calc R U . . .
C226 C 0.5123(8) 0.4802(9) 0.1424(6) 0.127(4) Uani 1 1 d . U . . .
C227 C 0.5515(9) 0.5226(10) 0.1327(7) 0.147(5) Uani 1 1 d . U . . .
H227 H 0.559816 0.529958 0.103806 0.176 Uiso 1 1 calc R U . . .
C228 C 0.5734(10) 0.5482(11) 0.1592(8) 0.158(6) Uani 1 1 d . U . . .
H228 H 0.600515 0.573861 0.151112 0.190 Uiso 1 1 calc R U . . .
C229 C 0.5589(9) 0.5408(10) 0.2056(7) 0.156(5) Uani 1 1 d . U . . .
H229 H 0.574968 0.562687 0.226421 0.187 Uiso 1 1 calc R U . . .
C230 C 0.5226(8) 0.5024(9) 0.2171(6) 0.138(5) Uani 1 1 d . U . . .
H230 H 0.513003 0.497655 0.246177 0.165 Uiso 1 1 calc R U . . .
C231 C 0.4977(7) 0.4677(9) 0.1850(5) 0.117(4) Uani 1 1 d . U . . .
C232 C 0.216(3) 0.2684(7) 0.263(2) 0.104(7) Uani 0.427(12) 1 d D U P B 1
C233 C 0.2168(19) 0.2241(9) 0.2672(16) 0.103(5) Uani 0.427(12) 1 d D U P B 1
C234 C 0.2172(12) 0.1706(6) 0.2749(9) 0.102(4) Uani 0.427(12) 1 d DG U P B 1
C235 C 0.2731(10) 0.1476(8) 0.2780(11) 0.106(4) Uani 0.427(12) 1 d DG U P B 1
H235 H 0.308849 0.166576 0.274570 0.127 Uiso 0.427(12) 1 calc R U P B 1
C236 C 0.2766(9) 0.0967(9) 0.2862(11) 0.106(5) Uani 0.427(12) 1 d DG U P B 1
H236 H 0.314851 0.080918 0.288328 0.127 Uiso 0.427(12) 1 calc R U P B 1
C237 C 0.2243(11) 0.0689(6) 0.2913(9) 0.098(5) Uani 0.427(12) 1 d DG U P B 1
C238 C 0.1684(10) 0.0919(8) 0.2882(9) 0.102(5) Uani 0.427(12) 1 d DG U P B 1
H238 H 0.132658 0.072892 0.291661 0.123 Uiso 0.427(12) 1 calc R U P B 1
C239 C 0.1649(10) 0.1428(8) 0.2800(9) 0.097(4) Uani 0.427(12) 1 d DG U P B 1
H239 H 0.126655 0.158550 0.277903 0.116 Uiso 0.427(12) 1 calc R U P B 1
N204 N 0.2242(18) 0.0143(13) 0.3061(15) 0.205(7) Uani 0.427(12) 1 d D U P B 1
C240 C 0.285(2) -0.0068(17) 0.3012(13) 0.202(6) Uani 0.427(12) 1 d D U P B 1
H24A H 0.287081 -0.039843 0.315178 0.243 Uiso 0.427(12) 1 calc R U P B 1
H24B H 0.315009 0.015413 0.314663 0.243 Uiso 0.427(12) 1 calc R U P B 1
C241 C 0.299(2) -0.0122(15) 0.2528(14) 0.202(6) Uani 0.427(12) 1 d D U P B 1
H24C H 0.266777 0.004892 0.236356 0.243 Uiso 0.427(12) 1 calc R U P B 1
H24D H 0.337475 0.004281 0.246353 0.243 Uiso 0.427(12) 1 calc R U P B 1
C242 C 0.302(3) -0.0655(17) 0.2397(13) 0.202(6) Uani 0.427(12) 1 d D U P B 1
H24E H 0.279454 -0.085281 0.261132 0.243 Uiso 0.427(12) 1 calc R U P B 1
H24F H 0.344417 -0.075975 0.241334 0.243 Uiso 0.427(12) 1 calc R U P B 1
C243 C 0.279(2) -0.080(2) 0.1968(16) 0.202(6) Uani 0.427(12) 1 d D U P B 1
H24G H 0.268881 -0.049975 0.180433 0.243 Uiso 0.427(12) 1 calc R U P B 1
H24H H 0.240733 -0.099600 0.200473 0.243 Uiso 0.427(12) 1 calc R U P B 1
C244 C 0.323(3) -0.112(2) 0.1719(13) 0.202(6) Uani 0.427(12) 1 d D U P B 1
H24I H 0.353903 -0.089383 0.159716 0.243 Uiso 0.427(12) 1 calc R U P B 1
H24J H 0.301328 -0.127762 0.148046 0.243 Uiso 0.427(12) 1 calc R U P B 1
C245 C 0.354(3) -0.152(2) 0.198(3) 0.202(6) Uani 0.427(12) 1 d D U P B 1
H24K H 0.381515 -0.170334 0.180183 0.304 Uiso 0.427(12) 1 calc R U P B 1
H24L H 0.375765 -0.135869 0.221449 0.304 Uiso 0.427(12) 1 calc R U P B 1
H24M H 0.323140 -0.174283 0.209767 0.304 Uiso 0.427(12) 1 calc R U P B 1
C246 C 0.168(2) -0.011(2) 0.3189(14) 0.235(7) Uani 0.427(12) 1 d D U P B 1
H24N H 0.172336 -0.047274 0.314680 0.282 Uiso 0.427(12) 1 calc R U P B 1
H24O H 0.134406 0.001186 0.301211 0.282 Uiso 0.427(12) 1 calc R U P B 1
C247 C 0.156(3) 0.001(2) 0.3664(15) 0.235(7) Uani 0.427(12) 1 d D U P B 1
H24P H 0.194237 -0.000078 0.382284 0.282 Uiso 0.427(12) 1 calc R U P B 1
H24Q H 0.138791 0.034737 0.368923 0.282 Uiso 0.427(12) 1 calc R U P B 1
C248 C 0.112(2) -0.037(2) 0.3857(18) 0.235(7) Uani 0.427(12) 1 d D U P B 1
H24R H 0.071092 -0.029178 0.375569 0.282 Uiso 0.427(12) 1 calc R U P B 1
H24S H 0.112571 -0.032635 0.416977 0.282 Uiso 0.427(12) 1 calc R U P B 1
C249 C 0.128(2) -0.0904(18) 0.375(2) 0.235(7) Uani 0.427(12) 1 d D U P B 1
H24T H 0.103610 -0.112903 0.392615 0.282 Uiso 0.427(12) 1 calc R U P B 1
H24U H 0.116746 -0.096621 0.344742 0.282 Uiso 0.427(12) 1 calc R U P B 1
C250 C 0.193(2) -0.103(2) 0.380(2) 0.235(7) Uani 0.427(12) 1 d D U P B 1
H25A H 0.215761 -0.073136 0.388730 0.282 Uiso 0.427(12) 1 calc R U P B 1
H25B H 0.209782 -0.115086 0.352858 0.282 Uiso 0.427(12) 1 calc R U P B 1
C251 C 0.203(3) -0.143(3) 0.413(2) 0.235(7) Uani 0.427(12) 1 d D U P B 1
H25C H 0.246155 -0.150550 0.415749 0.353 Uiso 0.427(12) 1 calc R U P B 1
H25D H 0.187596 -0.131846 0.440707 0.353 Uiso 0.427(12) 1 calc R U P B 1
H25E H 0.181616 -0.173806 0.404827 0.353 Uiso 0.427(12) 1 calc R U P B 1
C432 C 0.1983(18) 0.2710(7) 0.2722(15) 0.104(7) Uani 0.573(12) 1 d D U P B 2
C433 C 0.1994(15) 0.2275(8) 0.2818(12) 0.103(5) Uani 0.573(12) 1 d D U P B 2
C434 C 0.1990(9) 0.1745(5) 0.2917(7) 0.102(4) Uani 0.573(12) 1 d DG U P B 2
C435 C 0.2523(8) 0.1480(6) 0.2863(7) 0.106(4) Uani 0.573(12) 1 d DG U P B 2
H435 H 0.287630 0.164729 0.276915 0.127 Uiso 0.573(12) 1 calc R U P B 2
C436 C 0.2540(8) 0.0971(6) 0.2946(7) 0.106(5) Uani 0.573(12) 1 d DG U P B 2
H436 H 0.290377 0.079016 0.290935 0.127 Uiso 0.573(12) 1 calc R U P B 2
C437 C 0.2023(9) 0.0727(5) 0.3083(7) 0.098(5) Uani 0.573(12) 1 d DG U P B 2
C438 C 0.1490(7) 0.0991(6) 0.3137(7) 0.102(5) Uani 0.573(12) 1 d DG U P B 2
H438 H 0.113722 0.082408 0.323117 0.123 Uiso 0.573(12) 1 calc R U P B 2
C439 C 0.1474(7) 0.1500(6) 0.3054(7) 0.097(4) Uani 0.573(12) 1 d DG U P B 2
H439 H 0.110973 0.168121 0.309097 0.116 Uiso 0.573(12) 1 calc R U P B 2
N404 N 0.1993(17) 0.0182(11) 0.3230(10) 0.205(7) Uani 0.573(12) 1 d D U P B 2
C440 C 0.2486(18) -0.0108(14) 0.3051(11) 0.202(6) Uani 0.573(12) 1 d D U P B 2
H44E H 0.254980 -0.041558 0.321838 0.243 Uiso 0.573(12) 1 calc R U P B 2
H44F H 0.286281 0.008984 0.305581 0.243 Uiso 0.573(12) 1 calc R U P B 2
C441 C 0.2316(18) -0.0243(16) 0.2583(10) 0.202(6) Uani 0.573(12) 1 d D U P B 2
H44G H 0.188299 -0.032976 0.256947 0.243 Uiso 0.573(12) 1 calc R U P B 2
H44H H 0.238356 0.005081 0.239919 0.243 Uiso 0.573(12) 1 calc R U P B 2
C442 C 0.267(2) -0.0665(13) 0.2424(11) 0.202(6) Uani 0.573(12) 1 d D U P B 2
H44I H 0.240778 -0.096160 0.241942 0.243 Uiso 0.573(12) 1 calc R U P B 2
H44J H 0.299445 -0.073234 0.263392 0.243 Uiso 0.573(12) 1 calc R U P B 2
C443 C 0.297(2) -0.0629(14) 0.1997(11) 0.202(6) Uani 0.573(12) 1 d D U P B 2
H44K H 0.315959 -0.029747 0.197161 0.243 Uiso 0.573(12) 1 calc R U P B 2
H44L H 0.265147 -0.065161 0.177637 0.243 Uiso 0.573(12) 1 calc R U P B 2
C444 C 0.3431(16) -0.1022(15) 0.1913(15) 0.202(6) Uani 0.573(12) 1 d D U P B 2
H44M H 0.378625 -0.095393 0.209384 0.243 Uiso 0.573(12) 1 calc R U P B 2
H44N H 0.356104 -0.099437 0.161389 0.243 Uiso 0.573(12) 1 calc R U P B 2
C445 C 0.323(2) -0.1552(14) 0.199(2) 0.202(6) Uani 0.573(12) 1 d D U P B 2
H44O H 0.355548 -0.178297 0.193065 0.304 Uiso 0.573(12) 1 calc R U P B 2
H44P H 0.310631 -0.158789 0.229140 0.304 Uiso 0.573(12) 1 calc R U P B 2
H44Q H 0.288062 -0.162841 0.181043 0.304 Uiso 0.573(12) 1 calc R U P B 2
C446 C 0.1405(18) -0.0014(18) 0.3372(12) 0.235(7) Uani 0.573(12) 1 d D U P B 2
H44R H 0.135312 -0.036232 0.327310 0.282 Uiso 0.573(12) 1 calc R U P B 2
H44S H 0.107446 0.018997 0.325243 0.282 Uiso 0.573(12) 1 calc R U P B 2
C447 C 0.1385(19) 0.0005(15) 0.3869(12) 0.235(7) Uani 0.573(12) 1 d D U P B 2
H44T H 0.139217 0.035575 0.396631 0.282 Uiso 0.573(12) 1 calc R U P B 2
H44U H 0.100840 -0.015149 0.397263 0.282 Uiso 0.573(12) 1 calc R U P B 2
C448 C 0.1930(18) -0.0275(14) 0.4048(14) 0.235(7) Uani 0.573(12) 1 d D U P B 2
H44V H 0.224324 -0.029691 0.382539 0.282 Uiso 0.573(12) 1 calc R U P B 2
H44W H 0.209858 -0.008202 0.428758 0.282 Uiso 0.573(12) 1 calc R U P B 2
C449 C 0.1781(18) -0.0799(14) 0.420(2) 0.235(7) Uani 0.573(12) 1 d D U P B 2
H44$ H 0.150484 -0.077825 0.444686 0.282 Uiso 0.573(12) 1 calc R U P B 2
H944 H 0.157141 -0.098309 0.397185 0.282 Uiso 0.573(12) 1 calc R U P B 2
C450 C 0.2341(18) -0.1081(15) 0.4328(19) 0.235(7) Uani 0.573(12) 1 d D U P B 2
H45G H 0.263551 -0.106534 0.409239 0.282 Uiso 0.573(12) 1 calc R U P B 2
H45H H 0.252386 -0.091581 0.457724 0.282 Uiso 0.573(12) 1 calc R U P B 2
C451 C 0.222(2) -0.1619(14) 0.4434(19) 0.235(7) Uani 0.573(12) 1 d D U P B 2
H45I H 0.260137 -0.178183 0.451371 0.353 Uiso 0.573(12) 1 calc R U P B 2
H45J H 0.193868 -0.163848 0.467167 0.353 Uiso 0.573(12) 1 calc R U P B 2
H45K H 0.205041 -0.178812 0.418647 0.353 Uiso 0.573(12) 1 calc R U P B 2
S501 S 0.1268(2) 0.80082(13) 0.24023(13) 0.0902(11) Uani 1 1 d D . . . .
O501 O 0.1371(8) 0.8372(4) 0.2109(4) 0.159(6) Uani 1 1 d D . . . .
O502 O 0.0618(5) 0.7906(4) 0.2465(4) 0.135(4) Uani 1 1 d D . . . .
O503 O 0.1632(5) 0.7578(4) 0.2393(3) 0.115(4) Uani 1 1 d D . . . .
C501 C 0.1470(8) 0.8272(6) 0.2890(5) 0.103(5) Uani 1 1 d D . . . .
F501 F 0.1157(5) 0.8690(4) 0.2975(4) 0.151(4) Uani 1 1 d D . . . .
F502 F 0.1392(6) 0.7970(4) 0.3218(3) 0.148(4) Uani 1 1 d D . . . .
F503 F 0.2035(5) 0.8411(4) 0.2902(4) 0.144(4) Uani 1 1 d D . . . .
S511 S 0.1774(3) 0.5454(3) 0.48557(12) 0.147(2) Uani 1 1 d D U . . .
O511 O 0.2161(5) 0.5624(4) 0.4545(2) 0.106(3) Uani 1 1 d D U . . .
O512 O 0.1280(6) 0.5076(6) 0.4633(4) 0.157(5) Uani 1 1 d D U . . .
O513 O 0.2012(5) 0.5252(4) 0.5220(3) 0.110(3) Uani 1 1 d D U . . .
C511 C 0.1265(9) 0.5899(8) 0.4947(5) 0.164(5) Uani 1 1 d D U . . .
F511 F 0.0821(6) 0.5688(7) 0.5182(4) 0.212(6) Uani 1 1 d D U . . .
F512 F 0.1571(8) 0.6237(6) 0.5175(4) 0.208(6) Uani 1 1 d D U . . .
F513 F 0.1002(6) 0.6068(5) 0.4598(3) 0.165(5) Uani 1 1 d D U . . .
S521 S 0.5239(4) 0.7060(3) 0.1814(2) 0.178(3) Uani 1 1 d D U . . .
O521 O 0.4743(8) 0.6811(8) 0.1904(6) 0.232(4) Uani 1 1 d D U . . .
O522 O 0.5822(9) 0.6801(8) 0.1974(6) 0.232(4) Uani 1 1 d D U . . .
O523 O 0.5279(10) 0.7562(7) 0.1926(6) 0.232(4) Uani 1 1 d D U . . .
C521 C 0.5296(11) 0.7045(9) 0.1280(6) 0.218(6) Uani 1 1 d D U . . .
F521 F 0.4830(11) 0.7321(10) 0.1135(7) 0.319(10) Uani 1 1 d D U . . .
F522 F 0.5727(8) 0.7282(7) 0.1101(5) 0.241(7) Uani 1 1 d D U . . .
F523 F 0.5171(9) 0.6617(7) 0.1113(5) 0.245(7) Uani 1 1 d D U . . .

loop_
_atom_site_aniso_label
_atom_site_aniso_U_11
_atom_site_aniso_U_22
_atom_site_aniso_U_33
_atom_site_aniso_U_23
_atom_site_aniso_U_13
_atom_site_aniso_U_12
Yb1 0.0654(2) 0.0556(2) 0.02868(15) -0.00066(17) 0.0033(3) 0.0032(3)
N1 0.052(5) 0.127(9) 0.067(6) -0.027(7) 0.003(5) -0.025(6)
N2 0.045(5) 0.068(5) 0.035(4) -0.005(4) 0.006(4) -0.004(4)
N3 0.084(8) 0.073(5) 0.041(4) -0.011(4) 0.005(5) -0.002(6)
N101 0.086(7) 0.064(6) 0.034(4) -0.002(4) 0.003(4) 0.015(5)
N102 0.061(5) 0.044(4) 0.026(3) -0.003(3) 0.005(4) -0.006(4)
N103 0.079(6) 0.059(4) 0.031(3) 0.000(3) 0.002(5) 0.018(7)
N104 0.204(7) 0.187(7) 0.132(6) -0.029(6) 0.013(6) 0.046(6)
N201 0.078(7) 0.073(6) 0.067(6) -0.019(6) 0.001(6) -0.022(6)
N202 0.118(9) 0.047(5) 0.034(4) 0.005(3) -0.002(4) 0.013(6)
N203 0.117(10) 0.112(9) 0.060(7) 0.016(7) 0.007(7) 0.038(8)
O1 0.072(5) 0.096(6) 0.036(4) -0.010(4) 0.010(4) -0.010(4)
O2 0.068(4) 0.058(4) 0.028(3) -0.002(3) 0.005(3) -0.002(3)
O101 0.080(5) 0.052(4) 0.032(3) -0.006(3) 0.002(3) -0.002(4)
O102 0.082(6) 0.073(4) 0.029(3) -0.001(3) 0.001(3) 0.011(4)
O201 0.073(4) 0.044(4) 0.050(4) -0.005(3) 0.010(3) 0.000(4)
O202 0.078(5) 0.090(6) 0.043(4) 0.014(5) 0.002(4) 0.020(5)
C1 0.083(10) 0.099(12) 0.087(11) -0.024(10) -0.031(9) -0.024(9)
C2 0.065(8) 0.109(11) 0.068(8) -0.008(8) -0.021(7) -0.004(8)
C3 0.117(13) 0.125(14) 0.074(10) -0.013(10) -0.032(10) -0.029(12)
C4 0.110(13) 0.123(14) 0.082(11) -0.032(11) 0.026(10) -0.034(12)
C5 0.065(8) 0.103(11) 0.090(10) -0.034(9) 0.007(8) -0.018(8)
C6 0.085(10) 0.074(9) 0.089(10) -0.024(8) -0.010(8) -0.008(8)
C7 0.085(9) 0.076(9) 0.097(11) -0.011(8) -0.005(8) -0.001(8)
C8 0.116(13) 0.115(13) 0.094(12) -0.001(11) -0.016(11) 0.002(11)
C9 0.135(14) 0.092(11) 0.078(10) -0.025(9) -0.027(10) -0.020(11)
C10 0.079(9) 0.092(10) 0.063(8) -0.025(7) -0.012(7) -0.027(8)
C11 0.066(8) 0.116(11) 0.061(7) -0.025(8) -0.018(6) -0.009(8)
C12 0.085(11) 0.26(3) 0.110(14) -0.086(17) -0.005(11) -0.022(14)
C13 0.075(8) 0.105(10) 0.043(6) -0.017(6) -0.006(6) 0.008(8)
C14 0.069(7) 0.075(7) 0.036(5) -0.008(5) 0.009(5) 0.009(6)
C15 0.060(7) 0.087(9) 0.067(7) -0.007(7) 0.009(6) -0.021(7)
C16 0.075(8) 0.071(7) 0.039(5) 0.001(5) 0.016(5) -0.006(6)
C17 0.073(7) 0.066(7) 0.041(5) -0.003(5) 0.007(5) -0.009(6)
C18 0.060(6) 0.062(7) 0.030(4) -0.005(4) -0.001(4) 0.001(5)
C19 0.058(6) 0.047(4) 0.030(3) -0.003(4) 0.001(5) 0.012(7)
C20 0.088(8) 0.078(7) 0.054(6) -0.017(6) -0.008(6) -0.023(7)
C21 0.139(14) 0.115(12) 0.051(7) -0.014(8) -0.016(8) -0.039(11)
C22 0.109(8) 0.072(7) 0.058(6) -0.020(5) -0.005(6) -0.017(7)
C23 0.138(9) 0.081(7) 0.082(6) -0.009(6) -0.004(10) -0.014(9)
C24 0.158(11) 0.089(8) 0.093(8) -0.013(6) -0.011(9) -0.016(9)
C25 0.165(12) 0.083(9) 0.096(8) -0.001(7) -0.012(10) -0.028(9)
C26 0.155(14) 0.078(10) 0.077(8) -0.014(8) 0.012(10) -0.025(10)
C27 0.21(2) 0.108(14) 0.078(10) 0.006(10) 0.002(13) -0.080(16)
C28 0.20(2) 0.150(19) 0.073(10) -0.022(12) 0.033(14) -0.093(18)
C29 0.152(18) 0.150(18) 0.102(13) -0.032(13) 0.007(13) -0.064(16)
C30 0.135(14) 0.116(13) 0.075(9) -0.031(9) 0.030(10) -0.078(12)
C31 0.132(14) 0.069(9) 0.063(8) -0.018(7) 0.017(9) -0.029(9)
C32 0.075(8) 0.091(10) 0.071(8) 0.010(7) 0.013(7) -0.012(7)
C33 0.098(10) 0.123(12) 0.053(7) 0.009(7) 0.016(7) -0.014(9)
C34 0.111(5) 0.111(5) 0.055(4) -0.008(4) 0.020(5) -0.037(5)
C35 0.111(6) 0.114(6) 0.057(4) -0.009(5) 0.016(5) -0.037(5)
C36 0.109(6) 0.115(6) 0.052(5) -0.006(5) 0.020(5) -0.041(5)
C37 0.108(6) 0.115(6) 0.053(5) -0.007(5) 0.023(5) -0.041(5)
C38 0.110(4) 0.114(5) 0.059(4) -0.010(4) 0.018(4) -0.040(4)
C39 0.110(4) 0.114(5) 0.059(4) -0.010(4) 0.018(4) -0.040(4)
N4 0.266(19) 0.187(15) 0.109(10) -0.011(11) 0.087(12) -0.109(14)
C40 0.113(11) 0.144(13) 0.076(10) -0.023(10) 0.026(10) -0.013(11)
C41 0.113(10) 0.146(12) 0.081(10) -0.022(10) 0.025(10) -0.013(10)
C42 0.112(9) 0.149(11) 0.092(12) -0.022(10) 0.016(11) -0.006(9)
C43 0.115(10) 0.156(12) 0.101(14) -0.027(13) 0.013(13) 0.001(11)
C44 0.125(10) 0.162(12) 0.108(15) -0.021(13) 0.005(13) 0.001(11)
C45 0.13(2) 0.15(2) 0.13(2) 0.00(2) 0.01(2) 0.01(2)
C46 0.312(19) 0.227(15) 0.154(10) 0.010(10) 0.062(12) -0.082(14)
C47 0.312(19) 0.227(15) 0.154(10) 0.010(10) 0.062(12) -0.082(14)
C48 0.312(19) 0.227(15) 0.154(10) 0.010(10) 0.062(12) -0.082(14)
C49 0.312(19) 0.227(15) 0.154(10) 0.010(10) 0.062(12) -0.082(14)
C50 0.312(19) 0.227(15) 0.154(10) 0.010(10) 0.062(12) -0.082(14)
C51 0.312(19) 0.227(15) 0.154(10) 0.010(10) 0.062(12) -0.082(14)
C34B 0.111(5) 0.111(5) 0.055(4) -0.008(4) 0.020(5) -0.037(5)
C35B 0.111(6) 0.114(6) 0.057(4) -0.009(5) 0.016(5) -0.037(5)
C36B 0.109(6) 0.115(6) 0.052(5) -0.006(5) 0.020(5) -0.041(5)
C37B 0.108(6) 0.115(6) 0.053(5) -0.007(5) 0.023(5) -0.041(5)
C38B 0.110(4) 0.114(5) 0.059(4) -0.010(4) 0.018(4) -0.040(4)
C39B 0.110(4) 0.114(5) 0.059(4) -0.010(4) 0.018(4) -0.040(4)
N4B 0.266(19) 0.187(15) 0.109(10) -0.011(11) 0.087(12) -0.109(14)
C40B 0.112(10) 0.143(12) 0.074(9) -0.023(9) 0.027(8) -0.013(10)
C41B 0.113(9) 0.147(11) 0.087(10) -0.021(9) 0.024(9) -0.012(9)
C42B 0.111(9) 0.148(11) 0.097(12) -0.026(10) 0.012(12) -0.004(9)
C43B 0.119(8) 0.157(11) 0.104(13) -0.028(11) 0.008(12) 0.001(9)
C44B 0.128(11) 0.170(13) 0.109(15) -0.020(13) -0.001(14) 0.000(11)
C45B 0.139(17) 0.145(16) 0.120(18) -0.005(16) 0.001(15) 0.003(15)
C46B 0.312(19) 0.227(15) 0.154(10) 0.010(10) 0.062(12) -0.082(14)
C47B 0.312(19) 0.227(15) 0.154(10) 0.010(10) 0.062(12) -0.082(14)
C48B 0.312(19) 0.227(15) 0.154(10) 0.010(10) 0.062(12) -0.082(14)
C49B 0.312(19) 0.227(15) 0.154(10) 0.010(10) 0.062(12) -0.082(14)
C50B 0.312(19) 0.227(15) 0.154(10) 0.010(10) 0.062(12) -0.082(14)
C51B 0.312(19) 0.227(15) 0.154(10) 0.010(10) 0.062(12) -0.082(14)
C101 0.101(10) 0.069(6) 0.036(4) 0.002(4) 0.000(8) 0.001(9)
C102 0.140(13) 0.098(11) 0.045(7) 0.007(7) 0.015(8) -0.002(10)
C103 0.163(17) 0.134(16) 0.056(8) -0.038(9) 0.015(10) 0.021(13)
C104 0.19(2) 0.122(16) 0.085(13) -0.007(12) 0.015(14) 0.029(15)
C105 0.144(15) 0.101(12) 0.064(9) 0.019(8) 0.058(10) 0.034(11)
C106 0.107(12) 0.092(11) 0.069(8) 0.026(8) 0.008(8) -0.018(9)
C107 0.112(13) 0.111(13) 0.085(10) 0.014(9) 0.036(10) -0.015(10)
C108 0.106(12) 0.098(12) 0.097(12) 0.009(9) 0.017(10) -0.037(10)
C109 0.134(15) 0.068(8) 0.058(7) 0.001(6) 0.017(8) 0.002(8)
C110 0.114(12) 0.056(7) 0.040(5) 0.011(5) -0.012(6) 0.011(7)
C111 0.093(9) 0.069(8) 0.038(5) 0.008(5) 0.001(6) 0.015(7)
C112 0.125(13) 0.124(13) 0.049(7) 0.024(8) -0.003(8) 0.053(11)
C113 0.052(6) 0.059(6) 0.031(4) 0.004(4) -0.006(4) -0.001(5)
C114 0.051(6) 0.052(6) 0.036(5) -0.002(4) 0.001(4) -0.007(5)
C115 0.060(7) 0.061(7) 0.045(6) -0.001(5) -0.006(5) 0.002(6)
C116 0.062(7) 0.052(6) 0.028(4) -0.006(4) 0.003(5) -0.008(5)
C117 0.060(6) 0.062(7) 0.030(4) -0.004(4) 0.001(4) -0.004(5)
C118 0.055(6) 0.058(6) 0.025(4) -0.006(4) 0.002(4) -0.005(5)
C119 0.051(5) 0.077(7) 0.037(4) 0.002(4) 0.009(6) -0.018(8)
C120 0.076(8) 0.095(9) 0.046(6) 0.008(6) 0.003(6) 0.027(8)
C121 0.106(10) 0.075(8) 0.049(6) 0.019(6) -0.009(6) -0.006(7)
C122 0.083(8) 0.073(7) 0.049(5) 0.014(5) -0.002(9) 0.019(10)
C123 0.081(9) 0.085(9) 0.088(8) 0.019(7) 0.004(7) 0.013(7)
C124 0.095(9) 0.111(9) 0.114(9) 0.011(8) 0.000(8) 0.016(8)
C125 0.107(9) 0.098(8) 0.112(9) 0.014(8) -0.026(8) -0.002(8)
C126 0.126(10) 0.082(7) 0.101(8) 0.009(7) -0.032(8) 0.018(8)
C127 0.159(11) 0.090(7) 0.110(9) 0.009(7) -0.028(11) 0.023(11)
C128 0.186(14) 0.084(9) 0.123(11) 0.005(9) -0.037(12) 0.034(12)
C129 0.149(16) 0.111(14) 0.096(12) 0.016(11) 0.006(12) 0.044(13)
C130 0.138(16) 0.129(15) 0.068(9) 0.013(9) -0.011(10) 0.061(13)
C131 0.090(12) 0.103(11) 0.061(7) 0.020(7) -0.019(7) 0.013(8)
C132 0.081(8) 0.065(7) 0.040(5) -0.007(5) 0.000(6) 0.000(6)
C133 0.094(9) 0.063(7) 0.047(6) -0.004(6) 0.004(6) 0.004(7)
C134 0.106(10) 0.093(10) 0.056(7) -0.010(7) 0.029(7) 0.012(9)
C135 0.099(10) 0.112(11) 0.064(8) -0.021(8) 0.007(8) 0.023(9)
C136 0.173(10) 0.153(10) 0.080(7) -0.029(8) 0.018(8) 0.068(8)
C137 0.185(9) 0.166(8) 0.097(7) -0.032(7) 0.020(7) 0.062(7)
C138 0.123(15) 0.20(2) 0.107(14) -0.003(14) 0.014(12) 0.079(15)
C139 0.106(11) 0.107(11) 0.063(8) -0.020(8) 0.008(8) 0.048(9)
C140 0.190(11) 0.159(11) 0.088(8) -0.029(9) 0.020(9) 0.037(9)
C141 0.181(12) 0.161(11) 0.084(8) -0.025(9) 0.015(9) 0.039(10)
C142 0.165(12) 0.158(12) 0.090(8) -0.021(10) 0.004(9) 0.050(10)
C143 0.157(12) 0.157(12) 0.099(9) -0.005(10) 0.017(10) 0.079(10)
C144 0.164(14) 0.173(14) 0.140(11) 0.009(12) 0.013(12) 0.089(12)
C145 0.20(2) 0.19(2) 0.191(19) 0.003(19) 0.021(19) 0.084(18)
C146 0.231(6) 0.223(6) 0.211(6) -0.021(5) 0.004(5) 0.023(5)
C147 0.231(6) 0.223(6) 0.211(6) -0.021(5) 0.004(5) 0.023(5)
C148 0.231(6) 0.223(6) 0.211(6) -0.021(5) 0.004(5) 0.023(5)
C149 0.231(6) 0.223(6) 0.211(6) -0.021(5) 0.004(5) 0.023(5)
C150 0.231(6) 0.223(6) 0.211(6) -0.021(5) 0.004(5) 0.023(5)
C151 0.231(6) 0.223(6) 0.211(6) -0.021(5) 0.004(5) 0.023(5)
C201 0.053(7) 0.098(10) 0.083(9) -0.012(8) -0.002(7) 0.004(7)
C202 0.077(9) 0.088(10) 0.122(13) 0.004(9) -0.015(9) 0.017(8)
C203 0.090(11) 0.133(15) 0.122(14) 0.014(13) -0.001(10) 0.038(10)
C204 0.108(13) 0.120(15) 0.120(15) -0.002(13) -0.004(12) 0.029(11)
C205 0.060(10) 0.117(16) 0.23(3) -0.054(17) 0.005(13) -0.011(10)
C206 0.053(8) 0.113(13) 0.103(12) -0.026(10) -0.003(8) -0.004(8)
C207 0.074(10) 0.157(18) 0.104(13) -0.046(13) 0.011(9) -0.018(11)
C208 0.089(10) 0.121(13) 0.070(8) -0.019(9) 0.018(7) -0.033(10)
C209 0.063(7) 0.103(12) 0.074(8) -0.014(7) 0.011(6) -0.028(7)
C210 0.053(6) 0.091(9) 0.067(7) -0.010(7) 0.008(5) -0.012(7)
C211 0.061(6) 0.087(9) 0.069(7) 0.001(7) -0.005(6) -0.007(7)
C212 0.103(11) 0.151(14) 0.073(9) -0.023(9) 0.000(8) -0.044(10)
C213 0.085(8) 0.050(6) 0.044(6) -0.012(5) 0.004(5) 0.001(6)
C214 0.084(8) 0.045(6) 0.038(6) -0.002(5) 0.002(6) -0.014(6)
C215 0.120(11) 0.073(8) 0.057(7) -0.005(7) -0.021(8) -0.016(8)
C216 0.152(15) 0.059(8) 0.071(8) 0.003(8) -0.016(11) -0.004(9)
C217 0.127(13) 0.077(10) 0.074(9) 0.007(8) -0.030(8) 0.023(9)
C218 0.119(11) 0.060(7) 0.043(6) -0.001(5) -0.007(6) 0.020(8)
C219 0.096(10) 0.099(11) 0.042(7) 0.009(7) 0.004(7) 0.036(9)
C220 0.080(9) 0.182(17) 0.064(8) 0.017(11) -0.014(8) 0.051(10)
C221 0.105(13) 0.26(3) 0.143(17) -0.009(19) -0.036(14) 0.097(16)
C222 0.080(8) 0.176(12) 0.062(7) 0.019(8) -0.003(6) 0.045(8)
C223 0.092(8) 0.183(12) 0.073(7) 0.021(8) 0.017(7) 0.051(8)
C224 0.107(9) 0.193(12) 0.075(7) 0.013(9) 0.004(7) 0.052(9)
C225 0.093(9) 0.198(12) 0.086(8) 0.009(9) 0.005(7) 0.043(9)
C226 0.090(8) 0.197(11) 0.094(7) 0.012(8) 0.003(7) 0.030(8)
C227 0.102(9) 0.222(14) 0.116(10) 0.016(10) 0.004(9) -0.002(10)
C228 0.114(10) 0.233(14) 0.127(11) 0.015(11) -0.012(9) -0.020(10)
C229 0.112(10) 0.229(14) 0.125(10) 0.010(11) -0.011(9) -0.016(10)
C230 0.097(9) 0.217(13) 0.099(9) 0.018(10) -0.009(8) 0.004(9)
C231 0.079(7) 0.194(11) 0.079(7) 0.013(8) -0.003(6) 0.031(8)
C232 0.123(14) 0.065(7) 0.123(14) 0.006(9) -0.002(11) -0.001(9)
C233 0.119(11) 0.070(6) 0.120(11) 0.008(8) -0.002(9) 0.003(8)
C234 0.109(7) 0.087(6) 0.111(7) 0.006(6) -0.004(6) 0.004(5)
C235 0.112(7) 0.093(6) 0.114(7) 0.007(6) 0.001(6) 0.002(6)
C236 0.113(8) 0.090(6) 0.114(7) 0.008(6) -0.002(7) 0.003(6)
C237 0.101(8) 0.091(7) 0.103(8) 0.005(7) -0.006(7) -0.001(6)
C238 0.106(7) 0.092(7) 0.109(8) 0.005(6) -0.008(6) -0.006(6)
C239 0.102(7) 0.082(6) 0.106(7) 0.008(6) -0.006(6) -0.002(6)
N204 0.209(9) 0.201(9) 0.206(9) 0.008(7) -0.004(7) 0.001(7)
C240 0.207(7) 0.201(7) 0.199(7) 0.005(4) -0.004(4) -0.002(4)
C241 0.207(7) 0.201(7) 0.199(7) 0.005(4) -0.004(4) -0.002(4)
C242 0.207(7) 0.201(7) 0.199(7) 0.005(4) -0.004(4) -0.002(4)
C243 0.207(7) 0.201(7) 0.199(7) 0.005(4) -0.004(4) -0.002(4)
C244 0.207(7) 0.201(7) 0.199(7) 0.005(4) -0.004(4) -0.002(4)
C245 0.207(7) 0.201(7) 0.199(7) 0.005(4) -0.004(4) -0.002(4)
C246 0.238(8) 0.231(8) 0.237(8) 0.003(4) -0.005(4) -0.001(4)
C247 0.238(8) 0.231(8) 0.237(8) 0.003(4) -0.005(4) -0.001(4)
C248 0.238(8) 0.231(8) 0.237(8) 0.003(4) -0.005(4) -0.001(4)
C249 0.238(8) 0.231(8) 0.237(8) 0.003(4) -0.005(4) -0.001(4)
C250 0.238(8) 0.231(8) 0.237(8) 0.003(4) -0.005(4) -0.001(4)
C251 0.238(8) 0.231(8) 0.237(8) 0.003(4) -0.005(4) -0.001(4)
C432 0.123(14) 0.065(7) 0.123(14) 0.006(9) -0.002(11) -0.001(9)
C433 0.119(11) 0.070(6) 0.120(11) 0.008(8) -0.002(9) 0.003(8)
C434 0.109(7) 0.087(6) 0.111(7) 0.006(6) -0.004(6) 0.004(5)
C435 0.112(7) 0.093(6) 0.114(7) 0.007(6) 0.001(6) 0.002(6)
C436 0.113(8) 0.090(6) 0.114(7) 0.008(6) -0.002(7) 0.003(6)
C437 0.101(8) 0.091(7) 0.103(8) 0.005(7) -0.006(7) -0.001(6)
C438 0.106(7) 0.092(7) 0.109(8) 0.005(6) -0.008(6) -0.006(6)
C439 0.102(7) 0.082(6) 0.106(7) 0.008(6) -0.006(6) -0.002(6)
N404 0.209(9) 0.201(9) 0.206(9) 0.008(7) -0.004(7) 0.001(7)
C440 0.207(7) 0.201(7) 0.199(7) 0.005(4) -0.004(4) -0.002(4)
C441 0.207(7) 0.201(7) 0.199(7) 0.005(4) -0.004(4) -0.002(4)
C442 0.207(7) 0.201(7) 0.199(7) 0.005(4) -0.004(4) -0.002(4)
C443 0.207(7) 0.201(7) 0.199(7) 0.005(4) -0.004(4) -0.002(4)
C444 0.207(7) 0.201(7) 0.199(7) 0.005(4) -0.004(4) -0.002(4)
C445 0.207(7) 0.201(7) 0.199(7) 0.005(4) -0.004(4) -0.002(4)
C446 0.238(8) 0.231(8) 0.237(8) 0.003(4) -0.005(4) -0.001(4)
C447 0.238(8) 0.231(8) 0.237(8) 0.003(4) -0.005(4) -0.001(4)
C448 0.238(8) 0.231(8) 0.237(8) 0.003(4) -0.005(4) -0.001(4)
C449 0.238(8) 0.231(8) 0.237(8) 0.003(4) -0.005(4) -0.001(4)
C450 0.238(8) 0.231(8) 0.237(8) 0.003(4) -0.005(4) -0.001(4)
C451 0.238(8) 0.231(8) 0.237(8) 0.003(4) -0.005(4) -0.001(4)
S501 0.122(3) 0.068(2) 0.080(2) 0.006(2) -0.001(2) 0.031(2)
O501 0.266(17) 0.115(9) 0.095(8) 0.054(8) 0.013(10) 0.062(10)
O502 0.133(10) 0.113(9) 0.159(12) -0.017(8) -0.031(9) 0.023(7)
O503 0.165(10) 0.097(7) 0.083(6) -0.018(6) -0.014(7) 0.054(7)
C501 0.126(15) 0.100(12) 0.084(10) 0.001(9) 0.027(11) 0.032(11)
F501 0.173(10) 0.106(7) 0.174(11) -0.035(7) -0.013(8) 0.053(7)
F502 0.234(13) 0.122(8) 0.090(6) 0.007(6) 0.001(8) -0.012(8)
F503 0.109(8) 0.144(9) 0.180(11) -0.024(8) -0.002(8) 0.019(7)
S511 0.147(4) 0.242(6) 0.053(2) 0.066(3) 0.021(2) 0.050(4)
O511 0.139(8) 0.147(9) 0.032(4) 0.011(5) 0.006(5) 0.010(7)
O512 0.166(10) 0.216(13) 0.088(7) -0.003(8) -0.036(8) -0.090(10)
O513 0.146(9) 0.137(9) 0.047(4) 0.020(5) -0.023(5) -0.006(7)
C511 0.173(10) 0.247(11) 0.071(8) 0.030(9) 0.012(9) 0.035(10)
F511 0.159(10) 0.340(18) 0.137(9) 0.010(11) 0.056(8) 0.000(12)
F512 0.310(17) 0.207(12) 0.107(8) -0.051(9) -0.039(10) 0.036(13)
F513 0.185(10) 0.210(12) 0.098(7) -0.007(7) -0.028(7) 0.074(9)
S521 0.183(5) 0.201(6) 0.150(4) -0.056(4) 0.032(4) -0.112(5)
O521 0.237(9) 0.253(9) 0.205(8) -0.040(8) 0.031(8) -0.079(8)
O522 0.237(9) 0.253(9) 0.205(8) -0.040(8) 0.031(8) -0.079(8)
O523 0.237(9) 0.253(9) 0.205(8) -0.040(8) 0.031(8) -0.079(8)
C521 0.224(10) 0.234(10) 0.194(9) -0.027(9) 0.018(9) -0.066(9)
F521 0.321(18) 0.348(18) 0.288(16) 0.024(16) 0.011(16) -0.018(16)
F522 0.232(13) 0.301(15) 0.190(12) -0.030(12) 0.028(11) -0.125(12)
F523 0.289(14) 0.265(14) 0.181(11) -0.067(11) 0.057(11) -0.095(13)

loop_
_atom_type_symbol
_atom_type_description
_atom_type_scat_dispersion_real
_atom_type_scat_dispersion_imag
_atom_type_scat_source
C C 0.0033 0.0016 'International Tables Vol C Tables 4.2.6.8 and 6.1.1.4'
H H 0.0000 0.0000 'International Tables Vol C Tables 4.2.6.8 and 6.1.1.4'
F F 0.0171 0.0103 'International Tables Vol C Tables 4.2.6.8 and 6.1.1.4'
N N 0.0061 0.0033 'International Tables Vol C Tables 4.2.6.8 and 6.1.1.4'
O O 0.0106 0.0060 'International Tables Vol C Tables 4.2.6.8 and 6.1.1.4'
S S 0.1246 0.1234 'International Tables Vol C Tables 4.2.6.8 and 6.1.1.4'
Yb Yb -0.3850 5.5486 'International Tables Vol C Tables 4.2.6.8 and 6.1.1.4'

loop_
_geom_angle_atom_site_label_1
_geom_angle_atom_site_label_2
_geom_angle_atom_site_label_3
_geom_angle
_geom_angle_site_symmetry_1
_geom_angle_site_symmetry_3
_geom_angle_publ_flag
O201 Yb1 O202 130.1(3) . . ?
O201 Yb1 O101 79.4(3) . . ?
O202 Yb1 O101 144.7(3) . . ?
O201 Yb1 O1 146.5(2) . . ?
O202 Yb1 O1 75.3(3) . . ?
O101 Yb1 O1 88.0(3) . . ?
O201 Yb1 O2 77.6(2) . . ?
O202 Yb1 O2 89.0(3) . . ?
O101 Yb1 O2 78.3(2) . . ?
O1 Yb1 O2 130.3(2) . . ?
O201 Yb1 O102 85.8(2) . . ?
O202 Yb1 O102 77.5(3) . . ?
O101 Yb1 O102 130.0(2) . . ?
O1 Yb1 O102 78.7(3) . . ?
O2 Yb1 O102 143.9(2) . . ?
O201 Yb1 N2 137.7(3) . . ?
O202 Yb1 N2 71.2(3) . . ?
O101 Yb1 N2 73.6(3) . . ?
O1 Yb1 N2 64.7(3) . . ?
O2 Yb1 N2 65.6(2) . . ?
O102 Yb1 N2 136.4(3) . . ?
O201 Yb1 N102 74.7(2) . . ?
O202 Yb1 N102 133.9(3) . . ?
O101 Yb1 N102 64.9(2) . . ?
O1 Yb1 N102 71.8(3) . . ?
O2 Yb1 N102 137.1(2) . . ?
O102 Yb1 N102 65.1(2) . . ?
N2 Yb1 N102 119.6(3) . . ?
O201 Yb1 N202 65.5(3) . . ?
O202 Yb1 N202 64.6(3) . . ?
O101 Yb1 N202 139.0(3) . . ?
O1 Yb1 N202 133.0(3) . . ?
O2 Yb1 N202 74.0(2) . . ?
O102 Yb1 N202 69.9(3) . . ?
N2 Yb1 N202 119.3(3) . . ?
N102 Yb1 N202 120.9(3) . . ?
O201 Yb1 C213 18.8(3) . . ?
O202 Yb1 C213 111.3(3) . . ?
O101 Yb1 C213 97.1(3) . . ?
O1 Yb1 C213 154.8(3) . . ?
O2 Yb1 C213 74.8(2) . . ?
O102 Yb1 C213 79.2(3) . . ?
N2 Yb1 C213 140.4(3) . . ?
N102 Yb1 C213 88.0(3) . . ?
N202 Yb1 C213 46.7(3) . . ?
O201 Yb1 C219 111.7(4) . . ?
O202 Yb1 C219 18.4(4) . . ?
O101 Yb1 C219 156.0(3) . . ?
O1 Yb1 C219 92.2(4) . . ?
O2 Yb1 C219 83.4(3) . . ?
O102 Yb1 C219 73.2(3) . . ?
N2 Yb1 C219 84.9(3) . . ?
N102 Yb1 C219 137.4(3) . . ?
N202 Yb1 C219 46.2(4) . . ?
C213 Yb1 C219 92.9(4) . . ?
O201 Yb1 C119 82.2(3) . . ?
O202 Yb1 C119 93.7(3) . . ?
O101 Yb1 C119 111.4(2) . . ?
O1 Yb1 C119 73.6(3) . . ?
O2 Yb1 C119 155.6(2) . . ?
O102 Yb1 C119 18.7(2) . . ?
N2 Yb1 C119 137.9(3) . . ?
N102 Yb1 C119 46.5(3) . . ?
N202 Yb1 C119 85.2(2) . . ?
C213 Yb1 C119 81.6(3) . . ?
C219 Yb1 C119 91.5(3) . . ?
C13 N1 C11 119.7(11) . . ?
C13 N1 H1 120.2 . . ?
C11 N1 H1 120.2 . . ?
C14 N2 C18 118.1(8) . . ?
C14 N2 Yb1 121.6(6) . . ?
C18 N2 Yb1 120.3(7) . . ?
C19 N3 C20 121.9(9) . . ?
C19 N3 H3N 119.0 . . ?
C20 N3 H3N 119.0 . . ?
C113 N101 C111 120.1(9) . . ?
C113 N101 H101 120.0 . . ?
C111 N101 H101 120.0 . . ?
C114 N102 C118 118.9(8) . . ?
C114 N102 Yb1 120.0(6) . . ?
C118 N102 Yb1 121.0(7) . . ?
C119 N103 C120 119.4(9) . . ?
C119 N103 H10N 120.3 . . ?
C120 N103 H10N 120.3 . . ?
C137 N104 C140 117.4(19) . . ?
C137 N104 C146 126(2) . . ?
C140 N104 C146 114(2) . . ?
C213 N201 C211 121.9(10) . . ?
C213 N201 H201 119.1 . . ?
C211 N201 H201 119.1 . . ?
C218 N202 C214 121.5(11) . . ?
C218 N202 Yb1 120.3(9) . . ?
C214 N202 Yb1 118.2(7) . . ?
C219 N203 C220 120.7(14) . . ?
C219 N203 H20N 119.6 . . ?
C220 N203 H20N 119.6 . . ?
C13 O1 Yb1 124.9(7) . . ?
C19 O2 Yb1 122.3(6) . . ?
C113 O101 Yb1 124.4(6) . . ?
C119 O102 Yb1 123.8(6) . . ?
C213 O201 Yb1 124.0(7) . . ?
C219 O202 Yb1 124.7(9) . . ?
C6 C1 C2 120.1(16) . . ?
C6 C1 C10 119.6(16) . . ?
C2 C1 C10 120.3(15) . . ?
C3 C2 C1 118.0(16) . . ?
C3 C2 H2 121.0 . . ?
C1 C2 H2 121.0 . . ?
C2 C3 C4 121.1(17) . . ?
C2 C3 H3 119.5 . . ?
C4 C3 H3 119.5 . . ?
C5 C4 C3 122.2(15) . . ?
C5 C4 H4 118.9 . . ?
C3 C4 H4 118.9 . . ?
C4 C5 C6 119.0(15) . . ?
C4 C5 H5 120.5 . . ?
C6 C5 H5 120.5 . . ?
C7 C6 C5 120.6(15) . . ?
C7 C6 C1 119.9(15) . . ?
C5 C6 C1 119.5(16) . . ?
C8 C7 C6 122.0(16) . . ?
C8 C7 H7 119.0 . . ?
C6 C7 H7 119.0 . . ?
C7 C8 C9 119.0(17) . . ?
C7 C8 H8 120.5 . . ?
C9 C8 H8 120.5 . . ?
C10 C9 C8 125.4(16) . . ?
C10 C9 H9 117.3 . . ?
C8 C9 H9 117.3 . . ?
C9 C10 C11 126.3(14) . . ?
C9 C10 C1 114.0(15) . . ?
C11 C10 C1 119.7(14) . . ?
C10 C11 N1 110.7(11) . . ?
C10 C11 C12 110.8(13) . . ?
N1 C11 C12 109.6(11) . . ?
C10 C11 H11 108.6 . . ?
N1 C11 H11 108.6 . . ?
C12 C11 H11 108.6 . . ?
C11 C12 H12A 109.5 . . ?
C11 C12 H12B 109.5 . . ?
H12A C12 H12B 109.5 . . ?
C11 C12 H12C 109.5 . . ?
H12A C12 H12C 109.5 . . ?
H12B C12 H12C 109.5 . . ?
O1 C13 N1 122.1(10) . . ?
O1 C13 C14 118.0(11) . . ?
N1 C13 C14 119.8(12) . . ?
N2 C14 C15 121.7(10) . . ?
N2 C14 C13 110.8(10) . . ?
C15 C14 C13 127.4(12) . . ?
C14 C15 C16 119.9(11) . . ?
C14 C15 H15 120.0 . . ?
C16 C15 H15 120.0 . . ?
C17 C16 C15 118.9(10) . . ?
C17 C16 C32 118.2(10) . . ?
C15 C16 C32 122.9(11) . . ?
C16 C17 C18 117.9(10) . . ?
C16 C17 H17 121.1 . . ?
C18 C17 H17 121.1 . . ?
N2 C18 C17 123.4(10) . . ?
N2 C18 C19 111.0(8) . . ?
C17 C18 C19 125.6(8) . . ?
O2 C19 N3 117.6(10) . . ?
O2 C19 C18 120.8(8) . . ?
N3 C19 C18 121.6(8) . . ?
N3 C20 C22 111.7(11) . . ?
N3 C20 C21 109.3(10) . . ?
C22 C20 C21 110.9(11) . . ?
N3 C20 H20 108.3 . . ?
C22 C20 H20 108.3 . . ?
C21 C20 H20 108.3 . . ?
C20 C21 H21A 109.5 . . ?
C20 C21 H21B 109.5 . . ?
H21A C21 H21B 109.5 . . ?
C20 C21 H21C 109.5 . . ?
H21A C21 H21C 109.5 . . ?
H21B C21 H21C 109.5 . . ?
C23 C22 C31 119.0(14) . . ?
C23 C22 C20 120.1(13) . . ?
C31 C22 C20 120.9(14) . . ?
C22 C23 C24 118.4(19) . . ?
C22 C23 H23 120.8 . . ?
C24 C23 H23 120.8 . . ?
C25 C24 C23 117(2) . . ?
C25 C24 H24 121.5 . . ?
C23 C24 H24 121.5 . . ?
C26 C25 C24 123.5(18) . . ?
C26 C25 H25 118.3 . . ?
C24 C25 H25 118.3 . . ?
C25 C26 C27 116.5(13) . . ?
C25 C26 C31 123.5(13) . . ?
C27 C26 C31 120.0 . . ?
C26 C27 C28 120.0 . . ?
C26 C27 H27 120.0 . . ?
C28 C27 H27 120.0 . . ?
C27 C28 C29 120.0 . . ?
C27 C28 H28 120.0 . . ?
C29 C28 H28 120.0 . . ?
C30 C29 C28 120.0 . . ?
C30 C29 H29 120.0 . . ?
C28 C29 H29 120.0 . . ?
C29 C30 C31 120.0 . . ?
C29 C30 H30 120.0 . . ?
C31 C30 H30 120.0 . . ?
C30 C31 C26 120.0 . . ?
C30 C31 C22 121.4(11) . . ?
C26 C31 C22 118.5(11) . . ?
C33 C32 C16 177.6(16) . . ?
C32 C33 C34B 176.9(18) . . ?
C32 C33 C34 176.9(18) . . ?
C33 C34 C35 119.5(19) . . ?
C33 C34 C39 120.9(17) . . ?
C35 C34 C39 118(2) . . ?
C34 C35 C36 117(3) . . ?
C34 C35 H35 121.3 . . ?
C36 C35 H35 121.3 . . ?
C37 C36 C35 123(3) . . ?
C37 C36 H36 118.3 . . ?
C35 C36 H36 118.3 . . ?
C38 C37 C36 118(2) . . ?
C38 C37 N4 123(3) . . ?
C36 C37 N4 118(3) . . ?
C37 C38 C39 121(3) . . ?
C37 C38 H38 119.5 . . ?
C39 C38 H38 119.5 . . ?
C34 C39 C38 120(2) . . ?
C34 C39 H39 119.8 . . ?
C38 C39 H39 119.8 . . ?
C37 N4 C40 124(3) . . ?
C37 N4 C46 114(3) . . ?
C40 N4 C46 121(3) . . ?
N4 C40 C41 115(4) . . ?
N4 C40 H40A 108.6 . . ?
C41 C40 H40A 108.6 . . ?
N4 C40 H40B 108.6 . . ?
C41 C40 H40B 108.6 . . ?
H40A C40 H40B 107.6 . . ?
C40 C41 C42 111(3) . . ?
C40 C41 H41A 109.5 . . ?
C42 C41 H41A 109.5 . . ?
C40 C41 H41B 109.5 . . ?
C42 C41 H41B 109.5 . . ?
H41A C41 H41B 108.1 . . ?
C41 C42 C43 107(3) . . ?
C41 C42 H42A 110.3 . . ?
C43 C42 H42A 110.3 . . ?
C41 C42 H42B 110.3 . . ?
C43 C42 H42B 110.3 . . ?
H42A C42 H42B 108.5 . . ?
C44 C43 C42 107(3) . . ?
C44 C43 H43A 110.3 . . ?
C42 C43 H43A 110.2 . . ?
C44 C43 H43B 110.2 . . ?
C42 C43 H43B 110.3 . . ?
H43A C43 H43B 108.5 . . ?
C43 C44 C45 108(4) . . ?
C43 C44 H44A 110.1 . . ?
C45 C44 H44A 110.1 . . ?
C43 C44 H44B 110.1 . . ?
C45 C44 H44B 110.1 . . ?
H44A C44 H44B 108.4 . . ?
C44 C45 H45A 109.5 . . ?
C44 C45 H45B 109.5 . . ?
H45A C45 H45B 109.5 . . ?
C44 C45 H45C 109.5 . . ?
H45A C45 H45C 109.5 . . ?
H45B C45 H45C 109.5 . . ?
C47 C46 N4 82(3) . . ?
C47 C46 H46A 115.0 . . ?
N4 C46 H46A 115.0 . . ?
C47 C46 H46B 115.0 . . ?
N4 C46 H46B 115.0 . . ?
H46A C46 H46B 112.0 . . ?
C46 C47 C48 109(2) . . ?
C46 C47 H47A 109.8 . . ?
C48 C47 H47A 109.8 . . ?
C46 C47 H47B 109.8 . . ?
C48 C47 H47B 109.8 . . ?
H47A C47 H47B 108.2 . . ?
C49 C48 C47 108(2) . . ?
C49 C48 H48A 110.1 . . ?
C47 C48 H48A 110.1 . . ?
C49 C48 H48B 110.1 . . ?
C47 C48 H48B 110.1 . . ?
H48A C48 H48B 108.4 . . ?
C50 C49 C48 112(2) . . ?
C50 C49 H49A 109.2 . . ?
C48 C49 H49A 109.3 . . ?
C50 C49 H49B 109.3 . . ?
C48 C49 H49B 109.3 . . ?
H49A C49 H49B 107.9 . . ?
C49 C50 C51 113(2) . . ?
C49 C50 H50A 109.1 . . ?
C51 C50 H50A 109.1 . . ?
C49 C50 H50B 109.1 . . ?
C51 C50 H50B 109.1 . . ?
H50A C50 H50B 107.8 . . ?
C50 C51 H51A 109.5 . . ?
C50 C51 H51B 109.5 . . ?
H51A C51 H51B 109.5 . . ?
C50 C51 H51C 109.5 . . ?
H51A C51 H51C 109.5 . . ?
H51B C51 H51C 109.5 . . ?
C35B C34B C33 119.0(15) . . ?
C35B C34B C39B 119.5(15) . . ?
C33 C34B C39B 121.4(13) . . ?
C34B C35B C36B 118(2) . . ?
C34B C35B H35B 121.0 . . ?
C36B C35B H35B 121.0 . . ?
C37B C36B C35B 120.9(17) . . ?
C37B C36B H36B 119.6 . . ?
C35B C36B H36B 119.6 . . ?
C38B C37B C36B 119.4(16) . . ?
C38B C37B N4B 123.4(19) . . ?
C36B C37B N4B 117.2(17) . . ?
C37B C38B C39B 121.8(18) . . ?
C37B C38B H38B 119.1 . . ?
C39B C38B H38B 119.1 . . ?
C34B C39B C38B 118.3(15) . . ?
C34B C39B H39B 120.8 . . ?
C38B C39B H39B 120.8 . . ?
C37B N4B C40B 123(2) . . ?
C37B N4B C46B 112(2) . . ?
C40B N4B C46B 119(2) . . ?
N4B C40B C41B 116(2) . . ?
N4B C40B H40C 108.2 . . ?
C41B C40B H40C 108.2 . . ?
N4B C40B H40D 108.2 . . ?
C41B C40B H40D 108.2 . . ?
H40C C40B H40D 107.4 . . ?
C40B C41B C42B 113(2) . . ?
C40B C41B H41C 109.0 . . ?
C42B C41B H41C 109.0 . . ?
C40B C41B H41D 109.0 . . ?
C42B C41B H41D 109.0 . . ?
H41C C41B H41D 107.8 . . ?
C41B C42B C43B 107(2) . . ?
C41B C42B H42C 110.2 . . ?
C43B C42B H42C 110.2 . . ?
C41B C42B H42D 110.2 . . ?
C43B C42B H42D 110.2 . . ?
H42C C42B H42D 108.5 . . ?
C44B C43B C42B 112(2) . . ?
C44B C43B H43C 109.1 . . ?
C42B C43B H43C 109.1 . . ?
C44B C43B H43D 109.1 . . ?
C42B C43B H43D 109.1 . . ?
H43C C43B H43D 107.8 . . ?
C43B C44B C45B 110(3) . . ?
C43B C44B H44C 109.7 . . ?
C45B C44B H44C 109.7 . . ?
C43B C44B H44D 109.7 . . ?
C45B C44B H44D 109.7 . . ?
H44C C44B H44D 108.2 . . ?
C44B C45B H45D 109.5 . . ?
C44B C45B H45E 109.5 . . ?
H45D C45B H45E 109.5 . . ?
C44B C45B H45F 109.5 . . ?
H45D C45B H45F 109.5 . . ?
H45E C45B H45F 109.5 . . ?
C47B C46B N4B 84(2) . . ?
C47B C46B H46C 114.6 . . ?
N4B C46B H46C 114.6 . . ?
C47B C46B H46D 114.6 . . ?
N4B C46B H46D 114.6 . . ?
H46C C46B H46D 111.7 . . ?
C46B C47B C48B 106.0(18) . . ?
C46B C47B H47C 110.5 . . ?
C48B C47B H47C 110.5 . . ?
C46B C47B H47D 110.5 . . ?
C48B C47B H47D 110.5 . . ?
H47C C47B H47D 108.7 . . ?
C49B C48B C47B 104.3(18) . . ?
C49B C48B H48C 110.9 . . ?
C47B C48B H48C 110.9 . . ?
C49B C48B H48D 110.9 . . ?
C47B C48B H48D 110.9 . . ?
H48C C48B H48D 108.9 . . ?
C50B C49B C48B 115(2) . . ?
C50B C49B H49C 108.4 . . ?
C48B C49B H49C 108.4 . . ?
C50B C49B H49D 108.4 . . ?
C48B C49B H49D 108.4 . . ?
H49C C49B H49D 107.5 . . ?
C49B C50B C51B 110(2) . . ?
C49B C50B H50C 109.6 . . ?
C51B C50B H50C 109.6 . . ?
C49B C50B H50D 109.6 . . ?
C51B C50B H50D 109.6 . . ?
H50C C50B H50D 108.1 . . ?
C50B C51B H51D 109.5 . . ?
C50B C51B H51E 109.5 . . ?
H51D C51B H51E 109.5 . . ?
C50B C51B H51F 109.5 . . ?
H51D C51B H51F 109.5 . . ?
H51E C51B H51F 109.5 . . ?
C102 C101 C110 126.3(15) . . ?
C102 C101 C106 117.9(12) . . ?
C110 C101 C106 115.8(13) . . ?
C101 C102 C103 126.1(17) . . ?
C101 C102 H102 117.0 . . ?
C103 C102 H102 117.0 . . ?
C104 C103 C102 119(2) . . ?
C104 C103 H103 120.6 . . ?
C102 C103 H103 120.6 . . ?
C105 C104 C103 119(2) . . ?
C105 C104 H104 120.5 . . ?
C103 C104 H104 120.5 . . ?
C104 C105 C106 122.7(18) . . ?
C104 C105 H105 118.7 . . ?
C106 C105 H105 118.7 . . ?
C107 C106 C101 124.2(14) . . ?
C107 C106 C105 119.9(15) . . ?
C101 C106 C105 115.5(14) . . ?
C106 C107 C108 117.6(15) . . ?
C106 C107 H107 121.2 . . ?
C108 C107 H107 121.2 . . ?
C109 C108 C107 120.5(16) . . ?
C109 C108 H108 119.7 . . ?
C107 C108 H108 119.7 . . ?
C110 C109 C108 122.2(13) . . ?
C110 C109 H109 118.9 . . ?
C108 C109 H109 118.9 . . ?
C109 C110 C101 119.6(13) . . ?
C109 C110 C111 123.2(11) . . ?
C101 C110 C111 117.0(12) . . ?
N101 C111 C110 110.1(10) . . ?
N101 C111 C112 108.0(10) . . ?
C110 C111 C112 112.8(11) . . ?
N101 C111 H111 108.6 . . ?
C110 C111 H111 108.6 . . ?
C112 C111 H111 108.6 . . ?
C111 C112 H11A 109.5 . . ?
C111 C112 H11B 109.5 . . ?
H11A C112 H11B 109.5 . . ?
C111 C112 H11C 109.5 . . ?
H11A C112 H11C 109.5 . . ?
H11B C112 H11C 109.5 . . ?
O101 C113 N101 122.0(8) . . ?
O101 C113 C114 118.2(9) . . ?
N101 C113 C114 119.8(9) . . ?
N102 C114 C115 123.0(8) . . ?
N102 C114 C113 111.9(8) . . ?
C115 C114 C113 125.0(9) . . ?
C114 C115 C116 117.6(10) . . ?
C114 C115 H115 121.2 . . ?
C116 C115 H115 121.2 . . ?
C117 C116 C115 118.3(10) . . ?
C117 C116 C132 120.3(9) . . ?
C115 C116 C132 121.3(11) . . ?
C116 C117 C118 121.0(9) . . ?
C116 C117 H117 119.5 . . ?
C118 C117 H117 119.5 . . ?
N102 C118 C117 121.2(9) . . ?
N102 C118 C119 109.8(8) . . ?
C117 C118 C119 129.0(8) . . ?
O102 C119 N103 121.8(10) . . ?
O102 C119 C118 120.0(8) . . ?
N103 C119 C118 118.1(8) . . ?
O102 C119 Yb1 37.5(4) . . ?
N103 C119 Yb1 159.3(8) . . ?
C118 C119 Yb1 82.6(5) . . ?
N103 C120 C122 112.0(10) . . ?
N103 C120 C121 110.5(10) . . ?
C122 C120 C121 111.5(10) . . ?
N103 C120 H120 107.5 . . ?
C122 C120 H120 107.5 . . ?
C121 C120 H120 107.5 . . ?
C120 C121 H12D 109.5 . . ?
C120 C121 H12E 109.5 . . ?
H12D C121 H12E 109.5 . . ?
C120 C121 H12F 109.5 . . ?
H12D C121 H12F 109.5 . . ?
H12E C121 H12F 109.5 . . ?
C123 C122 C131 115.4(14) . . ?
C123 C122 C120 121.0(12) . . ?
C131 C122 C120 123.5(14) . . ?
C122 C123 C124 124.4(15) . . ?
C122 C123 H123 117.8 . . ?
C124 C123 H123 117.8 . . ?
C125 C124 C123 119.6(17) . . ?
C125 C124 H124 120.2 . . ?
C123 C124 H124 120.2 . . ?
C124 C125 C126 119.6(18) . . ?
C124 C125 H125 120.2 . . ?
C126 C125 H125 120.2 . . ?
C131 C126 C127 121.5(19) . . ?
C131 C126 C125 117.9(15) . . ?
C127 C126 C125 121(2) . . ?
C126 C127 C128 119(2) . . ?
C126 C127 H127 120.3 . . ?
C128 C127 H127 120.3 . . ?
C127 C128 C129 123.5(18) . . ?
C127 C128 H128 118.2 . . ?
C129 C128 H128 118.2 . . ?
C130 C129 C128 113.2(19) . . ?
C130 C129 H129 123.4 . . ?
C128 C129 H129 123.4 . . ?
C131 C130 C129 123(2) . . ?
C131 C130 H130 118.6 . . ?
C129 C130 H130 118.6 . . ?
C126 C131 C122 123.0(15) . . ?
C126 C131 C130 119.6(16) . . ?
C122 C131 C130 117.4(16) . . ?
C133 C132 C116 177.5(12) . . ?
C132 C133 C134 177.9(14) . . ?
C133 C134 C139 123.9(12) . . ?
C133 C134 C135 120.4(13) . . ?
C139 C134 C135 115.6(12) . . ?
C136 C135 C134 119.9(15) . . ?
C136 C135 H135 120.1 . . ?
C134 C135 H135 120.1 . . ?
C135 C136 C137 125.7(19) . . ?
C135 C136 H136 117.1 . . ?
C137 C136 H136 117.1 . . ?
C136 C137 N104 124(2) . . ?
C136 C137 C138 113.8(17) . . ?
N104 C137 C138 121(2) . . ?
C139 C138 C137 123.0(18) . . ?
C139 C138 H138 118.5 . . ?
C137 C138 H138 118.5 . . ?
C138 C139 C134 121.8(15) . . ?
C138 C139 H139 119.1 . . ?
C134 C139 H139 119.1 . . ?
N104 C140 C141 116.4(17) . . ?
N104 C140 H14A 108.2 . . ?
C141 C140 H14A 108.2 . . ?
N104 C140 H14B 108.2 . . ?
C141 C140 H14B 108.2 . . ?
H14A C140 H14B 107.3 . . ?
C142 C141 C140 112.0(16) . . ?
C142 C141 H14C 109.2 . . ?
C140 C141 H14C 109.2 . . ?
C142 C141 H14D 109.2 . . ?
C140 C141 H14D 109.2 . . ?
H14C C141 H14D 107.9 . . ?
C143 C142 C141 112.8(16) . . ?
C143 C142 H14E 109.0 . . ?
C141 C142 H14E 109.0 . . ?
C143 C142 H14F 109.0 . . ?
C141 C142 H14F 109.0 . . ?
H14E C142 H14F 107.8 . . ?
C144 C143 C142 112.4(17) . . ?
C144 C143 H14G 109.1 . . ?
C142 C143 H14G 109.1 . . ?
C144 C143 H14H 109.1 . . ?
C142 C143 H14H 109.1 . . ?
H14G C143 H14H 107.9 . . ?
C143 C144 C145 106(2) . . ?
C143 C144 H14I 110.6 . . ?
C145 C144 H14I 110.6 . . ?
C143 C144 H14J 110.6 . . ?
C145 C144 H14J 110.6 . . ?
H14I C144 H14J 108.7 . . ?
C144 C145 H14K 109.5 . . ?
C144 C145 H14L 109.5 . . ?
H14K C145 H14L 109.5 . . ?
C144 C145 H14M 109.5 . . ?
H14K C145 H14M 109.5 . . ?
H14L C145 H14M 109.5 . . ?
N104 C146 C147 114.2(18) . . ?
N104 C146 H14N 108.7 . . ?
C147 C146 H14N 108.7 . . ?
N104 C146 H14O 108.7 . . ?
C147 C146 H14O 108.7 . . ?
H14N C146 H14O 107.6 . . ?
C146 C147 C148 111.2(18) . . ?
C146 C147 H14P 109.4 . . ?
C148 C147 H14P 109.4 . . ?
C146 C147 H14Q 109.4 . . ?
C148 C147 H14Q 109.4 . . ?
H14P C147 H14Q 108.0 . . ?
C149 C148 C147 111.8(19) . . ?
C149 C148 H14R 109.3 . . ?
C147 C148 H14R 109.3 . . ?
C149 C148 H14S 109.3 . . ?
C147 C148 H14S 109.3 . . ?
H14R C148 H14S 107.9 . . ?
C148 C149 C150 124(2) . . ?
C148 C149 H14T 106.5 . . ?
C150 C149 H14T 106.5 . . ?
C148 C149 H14U 106.5 . . ?
C150 C149 H14U 106.5 . . ?
H14T C149 H14U 106.5 . . ?
C149 C150 C151 111.7(19) . . ?
C149 C150 H15A 109.3 . . ?
C151 C150 H15A 109.3 . . ?
C149 C150 H15B 109.3 . . ?
C151 C150 H15B 109.3 . . ?
H15A C150 H15B 107.9 . . ?
C150 C151 H15C 109.5 . . ?
C150 C151 H15D 109.5 . . ?
H15C C151 H15D 109.5 . . ?
C150 C151 H15E 109.5 . . ?
H15C C151 H15E 109.5 . . ?
H15D C151 H15E 109.5 . . ?
C206 C201 C202 117.6(14) . . ?
C206 C201 C210 117.1(14) . . ?
C202 C201 C210 125.4(13) . . ?
C203 C202 C201 122.1(17) . . ?
C203 C202 H202 118.9 . . ?
C201 C202 H202 118.9 . . ?
C202 C203 C204 124.1(19) . . ?
C202 C203 H203 117.9 . . ?
C204 C203 H203 117.9 . . ?
C203 C204 C205 118.2(19) . . ?
C203 C204 H204 120.9 . . ?
C205 C204 H204 120.9 . . ?
C204 C205 C206 119(2) . . ?
C204 C205 H205 120.5 . . ?
C206 C205 H205 120.5 . . ?
C201 C206 C207 121.2(16) . . ?
C201 C206 C205 118.8(18) . . ?
C207 C206 C205 120.0(18) . . ?
C208 C207 C206 118.1(16) . . ?
C208 C207 H207 121.0 . . ?
C206 C207 H207 121.0 . . ?
C207 C208 C209 121.7(16) . . ?
C207 C208 H208 119.1 . . ?
C209 C208 H208 119.1 . . ?
C210 C209 C208 121.9(15) . . ?
C210 C209 H209 119.0 . . ?
C208 C209 H209 119.0 . . ?
C209 C210 C201 119.9(13) . . ?
C209 C210 C211 122.9(13) . . ?
C201 C210 C211 117.2(12) . . ?
N201 C211 C212 113.7(12) . . ?
N201 C211 C210 111.0(10) . . ?
C212 C211 C210 108.9(10) . . ?
N201 C211 H211 107.7 . . ?
C212 C211 H211 107.7 . . ?
C210 C211 H211 107.7 . . ?
C211 C212 H21D 109.5 . . ?
C211 C212 H21E 109.5 . . ?
H21D C212 H21E 109.5 . . ?
C211 C212 H21F 109.5 . . ?
H21D C212 H21F 109.5 . . ?
H21E C212 H21F 109.5 . . ?
O201 C213 N201 119.1(11) . . ?
O201 C213 C214 121.0(11) . . ?
N201 C213 C214 119.9(11) . . ?
O201 C213 Yb1 37.2(5) . . ?
N201 C213 Yb1 156.3(8) . . ?
C214 C213 Yb1 83.8(7) . . ?
N202 C214 C215 120.8(12) . . ?
N202 C214 C213 111.3(10) . . ?
C215 C214 C213 127.8(12) . . ?
C214 C215 C216 115.3(13) . . ?
C214 C215 H215 122.4 . . ?
C216 C215 H215 122.4 . . ?
C217 C216 C215 121.6(12) . . ?
C217 C216 C232 106(3) . . ?
C215 C216 C232 132(3) . . ?
C217 C216 C432 123(2) . . ?
C215 C216 C432 115(2) . . ?
C218 C217 C216 118.3(14) . . ?
C218 C217 H217 120.9 . . ?
C216 C217 H217 120.9 . . ?
N202 C218 C217 122.4(15) . . ?
N202 C218 C219 110.6(11) . . ?
C217 C218 C219 127.0(14) . . ?
O202 C219 N203 121.6(15) . . ?
O202 C219 C218 119.8(12) . . ?
N203 C219 C218 118.6(14) . . ?
O202 C219 Yb1 36.9(6) . . ?
N203 C219 Yb1 158.5(12) . . ?
C218 C219 Yb1 82.9(7) . . ?
N203 C220 C222 111.9(13) . . ?
N203 C220 C221 105.8(16) . . ?
C222 C220 C221 114.9(14) . . ?
N203 C220 H220 108.0 . . ?
C222 C220 H220 108.0 . . ?
C221 C220 H220 108.0 . . ?
C220 C221 H22A 109.5 . . ?
C220 C221 H22B 109.5 . . ?
H22A C221 H22B 109.5 . . ?
C220 C221 H22C 109.5 . . ?
H22A C221 H22C 109.5 . . ?
H22B C221 H22C 109.5 . . ?
C231 C222 C223 122.8(16) . . ?
C231 C222 C220 119.4(17) . . ?
C223 C222 C220 117.7(18) . . ?
C222 C223 C224 120(2) . . ?
C222 C223 H223 120.2 . . ?
C224 C223 H223 120.2 . . ?
C225 C224 C223 121(2) . . ?
C225 C224 H224 119.6 . . ?
C223 C224 H224 119.6 . . ?
C224 C225 C226 116.6(18) . . ?
C224 C225 H225 121.7 . . ?
C226 C225 H225 121.7 . . ?
C231 C226 C225 120(2) . . ?
C231 C226 C227 121(2) . . ?
C225 C226 C227 118.4(19) . . ?
C228 C227 C226 123(2) . . ?
C228 C227 H227 118.5 . . ?
C226 C227 H227 118.5 . . ?
C227 C228 C229 121(3) . . ?
C227 C228 H228 119.3 . . ?
C229 C228 H228 119.3 . . ?
C230 C229 C228 119(2) . . ?
C230 C229 H229 120.5 . . ?
C228 C229 H229 120.5 . . ?
C229 C230 C231 121(2) . . ?
C229 C230 H230 119.5 . . ?
C231 C230 H230 119.5 . . ?
C222 C231 C226 119(2) . . ?
C222 C231 C230 126.0(17) . . ?
C226 C231 C230 114(2) . . ?
C233 C232 C216 174(5) . . ?
C232 C233 C234 177(5) . . ?
C235 C234 C239 120.0 . . ?
C235 C234 C233 117.1(19) . . ?
C239 C234 C233 122.9(19) . . ?
C236 C235 C234 120.0 . . ?
C236 C235 H235 120.0 . . ?
C234 C235 H235 120.0 . . ?
C235 C236 C237 120.0 . . ?
C235 C236 H236 120.0 . . ?
C237 C236 H236 120.0 . . ?
C236 C237 C238 120.0 . . ?
C236 C237 N204 123.2(19) . . ?
C238 C237 N204 116.3(18) . . ?
C237 C238 C239 120.0 . . ?
C237 C238 H238 120.0 . . ?
C239 C238 H238 120.0 . . ?
C238 C239 C234 120.0 . . ?
C238 C239 H239 120.0 . . ?
C234 C239 H239 120.0 . . ?
C246 N204 C240 129(4) . . ?
C246 N204 C237 121(3) . . ?
C240 N204 C237 109(3) . . ?
N204 C240 C241 109(2) . . ?
N204 C240 H24A 110.0 . . ?
C241 C240 H24A 110.0 . . ?
N204 C240 H24B 110.0 . . ?
C241 C240 H24B 110.0 . . ?
H24A C240 H24B 108.4 . . ?
C242 C241 C240 112(2) . . ?
C242 C241 H24C 109.3 . . ?
C240 C241 H24C 109.3 . . ?
C242 C241 H24D 109.3 . . ?
C240 C241 H24D 109.3 . . ?
H24C C241 H24D 108.0 . . ?
C241 C242 C243 119(2) . . ?
C241 C242 H24E 107.5 . . ?
C243 C242 H24E 107.5 . . ?
C241 C242 H24F 107.4 . . ?
C243 C242 H24F 107.5 . . ?
H24E C242 H24F 107.0 . . ?
C242 C243 C244 113(2) . . ?
C242 C243 H24G 109.0 . . ?
C244 C243 H24G 109.0 . . ?
C242 C243 H24H 108.9 . . ?
C244 C243 H24H 109.0 . . ?
H24G C243 H24H 107.8 . . ?
C243 C244 C245 114(2) . . ?
C243 C244 H24I 108.9 . . ?
C245 C244 H24I 108.9 . . ?
C243 C244 H24J 108.8 . . ?
C245 C244 H24J 108.8 . . ?
H24I C244 H24J 107.7 . . ?
C244 C245 H24K 109.5 . . ?
C244 C245 H24L 109.5 . . ?
H24K C245 H24L 109.5 . . ?
C244 C245 H24M 109.5 . . ?
H24K C245 H24M 109.5 . . ?
H24L C245 H24M 109.5 . . ?
N204 C246 C247 109(2) . . ?
N204 C246 H24N 109.9 . . ?
C247 C246 H24N 109.9 . . ?
N204 C246 H24O 109.9 . . ?
C247 C246 H24O 109.9 . . ?
H24N C246 H24O 108.3 . . ?
C248 C247 C246 112(2) . . ?
C248 C247 H24P 109.3 . . ?
C246 C247 H24P 109.3 . . ?
C248 C247 H24Q 109.3 . . ?
C246 C247 H24Q 109.3 . . ?
H24P C247 H24Q 107.9 . . ?
C247 C248 C249 112.6(19) . . ?
C247 C248 H24R 109.1 . . ?
C249 C248 H24R 109.1 . . ?
C247 C248 H24S 109.1 . . ?
C249 C248 H24S 109.1 . . ?
H24R C248 H24S 107.8 . . ?
C250 C249 C248 115(2) . . ?
C250 C249 H24T 108.6 . . ?
C248 C249 H24T 108.6 . . ?
C250 C249 H24U 108.6 . . ?
C248 C249 H24U 108.6 . . ?
H24T C249 H24U 107.6 . . ?
C249 C250 C251 113(2) . . ?
C249 C250 H25A 109.0 . . ?
C251 C250 H25A 109.1 . . ?
C249 C250 H25B 109.1 . . ?
C251 C250 H25B 109.0 . . ?
H25A C250 H25B 107.8 . . ?
C250 C251 H25C 109.5 . . ?
C250 C251 H25D 109.5 . . ?
H25C C251 H25D 109.5 . . ?
C250 C251 H25E 109.5 . . ?
H25C C251 H25E 109.5 . . ?
H25D C251 H25E 109.5 . . ?
C433 C432 C216 167(4) . . ?
C432 C433 C434 177(4) . . ?
C435 C434 C439 120.0 . . ?
C435 C434 C433 117.9(15) . . ?
C439 C434 C433 122.1(15) . . ?
C434 C435 C436 120.0 . . ?
C434 C435 H435 120.0 . . ?
C436 C435 H435 120.0 . . ?
C435 C436 C437 120.0 . . ?
C435 C436 H436 120.0 . . ?
C437 C436 H436 120.0 . . ?
C438 C437 C436 120.0 . . ?
C438 C437 N404 114.3(16) . . ?
C436 C437 N404 125.4(16) . . ?
C437 C438 C439 120.0 . . ?
C437 C438 H438 120.0 . . ?
C439 C438 H438 120.0 . . ?
C438 C439 C434 120.0 . . ?
C438 C439 H439 120.0 . . ?
C434 C439 H439 120.0 . . ?
C440 N404 C446 126(4) . . ?
C440 N404 C437 111(3) . . ?
C446 N404 C437 118(3) . . ?
N404 C440 C441 107.9(19) . . ?
N404 C440 H44E 110.1 . . ?
C441 C440 H44E 110.1 . . ?
N404 C440 H44F 110.1 . . ?
C441 C440 H44F 110.1 . . ?
H44E C440 H44F 108.4 . . ?
C442 C441 C440 111.7(19) . . ?
C442 C441 H44G 109.3 . . ?
C440 C441 H44G 109.3 . . ?
C442 C441 H44H 109.3 . . ?
C440 C441 H44H 109.3 . . ?
H44G C441 H44H 107.9 . . ?
C441 C442 C443 120(2) . . ?
C441 C442 H44I 107.4 . . ?
C443 C442 H44I 107.4 . . ?
C441 C442 H44J 107.4 . . ?
C443 C442 H44J 107.4 . . ?
H44I C442 H44J 107.0 . . ?
C442 C443 C444 114(2) . . ?
C442 C443 H44K 108.7 . . ?
C444 C443 H44K 108.7 . . ?
C442 C443 H44L 108.6 . . ?
C444 C443 H44L 108.6 . . ?
H44K C443 H44L 107.6 . . ?
C443 C444 C445 115(2) . . ?
C443 C444 H44M 108.5 . . ?
C445 C444 H44M 108.5 . . ?
C443 C444 H44N 108.5 . . ?
C445 C444 H44N 108.5 . . ?
H44M C444 H44N 107.5 . . ?
C444 C445 H44O 109.5 . . ?
C444 C445 H44P 109.5 . . ?
H44O C445 H44P 109.5 . . ?
C444 C445 H44Q 109.5 . . ?
H44O C445 H44Q 109.5 . . ?
H44P C445 H44Q 109.5 . . ?
N404 C446 C447 108.5(19) . . ?
N404 C446 H44R 110.0 . . ?
C447 C446 H44R 110.0 . . ?
N404 C446 H44S 110.0 . . ?
C447 C446 H44S 110.0 . . ?
H44R C446 H44S 108.4 . . ?
C448 C447 C446 109.2(18) . . ?
C448 C447 H44T 109.8 . . ?
C446 C447 H44T 109.8 . . ?
C448 C447 H44U 109.8 . . ?
C446 C447 H44U 109.8 . . ?
H44T C447 H44U 108.3 . . ?
C449 C448 C447 113(2) . . ?
C449 C448 H44V 108.9 . . ?
C447 C448 H44V 108.9 . . ?
C449 C448 H44W 108.9 . . ?
C447 C448 H44W 108.9 . . ?
H44V C448 H44W 107.7 . . ?
C450 C449 C448 112(2) . . ?
C450 C449 H44$ 109.3 . . ?
C448 C449 H44$ 109.3 . . ?
C450 C449 H944 109.3 . . ?
C448 C449 H944 109.3 . . ?
H44$ C449 H944 108.0 . . ?
C451 C450 C449 113(2) . . ?
C451 C450 H45G 108.9 . . ?
C449 C450 H45G 108.9 . . ?
C451 C450 H45H 108.9 . . ?
C449 C450 H45H 108.9 . . ?
H45G C450 H45H 107.7 . . ?
C450 C451 H45I 109.5 . . ?
C450 C451 H45J 109.5 . . ?
H45I C451 H45J 109.5 . . ?
C450 C451 H45K 109.5 . . ?
H45I C451 H45K 109.5 . . ?
H45J C451 H45K 109.5 . . ?
O501 S501 O503 118.4(8) . . ?
O501 S501 O502 112.7(9) . . ?
O503 S501 O502 114.2(7) . . ?
O501 S501 C501 105.3(8) . . ?
O503 S501 C501 101.7(7) . . ?
O502 S501 C501 102.0(8) . . ?
F503 C501 F502 106.1(14) . . ?
F503 C501 F501 104.6(13) . . ?
F502 C501 F501 106.5(12) . . ?
F503 C501 S501 112.8(11) . . ?
F502 C501 S501 113.9(11) . . ?
F501 C501 S501 112.2(11) . . ?
O513 S511 O511 118.8(8) . . ?
O513 S511 O512 111.6(8) . . ?
O511 S511 O512 108.3(7) . . ?
O513 S511 C511 113.5(8) . . ?
O511 S511 C511 108.0(9) . . ?
O512 S511 C511 93.6(9) . . ?
F513 C511 F512 116.0(17) . . ?
F513 C511 F511 105.9(16) . . ?
F512 C511 F511 111.0(16) . . ?
F513 C511 S511 113.5(13) . . ?
F512 C511 S511 103.5(14) . . ?
F511 C511 S511 106.7(14) . . ?
O521 S521 O523 119.2(14) . . ?
O521 S521 O522 113.6(14) . . ?
O523 S521 O522 107.3(12) . . ?
O521 S521 C521 105.2(12) . . ?
O523 S521 C521 105.7(12) . . ?
O522 S521 C521 104.5(12) . . ?
F522 C521 F523 115(2) . . ?
F522 C521 F521 98.8(19) . . ?
F523 C521 F521 101(2) . . ?
F522 C521 S521 118.9(17) . . ?
F523 C521 S521 114.3(16) . . ?
F521 C521 S521 105.4(18) . . ?

loop_
_geom_bond_atom_site_label_1
_geom_bond_atom_site_label_2
_geom_bond_distance
_geom_bond_site_symmetry_2
_geom_bond_publ_flag
Yb1 O201 2.315(7) . ?
Yb1 O202 2.327(8) . ?
Yb1 O101 2.342(7) . ?
Yb1 O1 2.342(8) . ?
Yb1 O2 2.343(6) . ?
Yb1 O102 2.347(6) . ?
Yb1 N2 2.464(8) . ?
Yb1 N102 2.466(7) . ?
Yb1 N202 2.482(9) . ?
Yb1 C213 3.173(13) . ?
Yb1 C219 3.186(14) . ?
Yb1 C119 3.204(8) . ?
N1 C13 1.287(15) . ?
N1 C11 1.490(14) . ?
N1 H1 0.8800 . ?
N2 C14 1.334(14) . ?
N2 C18 1.365(11) . ?
N3 C19 1.333(11) . ?
N3 C20 1.470(15) . ?
N3 H3N 0.8800 . ?
N101 C113 1.306(13) . ?
N101 C111 1.487(12) . ?
N101 H101 0.8800 . ?
N102 C114 1.329(12) . ?
N102 C118 1.345(11) . ?
N103 C119 1.319(11) . ?
N103 C120 1.468(14) . ?
N103 H10N 0.8800 . ?
N104 C137 1.37(2) . ?
N104 C140 1.47(2) . ?
N104 C146 1.47(2) . ?
N201 C213 1.357(15) . ?
N201 C211 1.410(15) . ?
N201 H201 0.8800 . ?
N202 C218 1.319(16) . ?
N202 C214 1.361(15) . ?
N203 C219 1.359(17) . ?
N203 C220 1.45(2) . ?
N203 H20N 0.8800 . ?
O1 C13 1.261(14) . ?
O2 C19 1.289(11) . ?
O101 C113 1.241(12) . ?
O102 C119 1.236(11) . ?
O201 C213 1.233(12) . ?
O202 C219 1.223(16) . ?
C1 C6 1.41(2) . ?
C1 C2 1.46(2) . ?
C1 C10 1.53(2) . ?
C2 C3 1.36(2) . ?
C2 H2 0.9500 . ?
C3 C4 1.40(2) . ?
C3 H3 0.9500 . ?
C4 C5 1.38(2) . ?
C4 H4 0.9500 . ?
C5 C6 1.41(2) . ?
C5 H5 0.9500 . ?
C6 C7 1.38(2) . ?
C7 C8 1.37(2) . ?
C7 H7 0.9500 . ?
C8 C9 1.40(2) . ?
C8 H8 0.9500 . ?
C9 C10 1.37(2) . ?
C9 H9 0.9500 . ?
C10 C11 1.47(2) . ?
C11 C12 1.57(2) . ?
C11 H11 1.0000 . ?
C12 H12A 0.9800 . ?
C12 H12B 0.9800 . ?
C12 H12C 0.9800 . ?
C13 C14 1.503(14) . ?
C14 C15 1.357(15) . ?
C15 C16 1.409(15) . ?
C15 H15 0.9500 . ?
C16 C17 1.368(15) . ?
C16 C32 1.429(16) . ?
C17 C18 1.370(13) . ?
C17 H17 0.9500 . ?
C18 C19 1.452(14) . ?
C20 C22 1.512(19) . ?
C20 C21 1.531(16) . ?
C20 H20 1.0000 . ?
C21 H21A 0.9800 . ?
C21 H21B 0.9800 . ?
C21 H21C 0.9800 . ?
C22 C23 1.37(2) . ?
C22 C31 1.431(16) . ?
C23 C24 1.48(2) . ?
C23 H23 0.9500 . ?
C24 C25 1.39(3) . ?
C24 H24 0.9500 . ?
C25 C26 1.24(2) . ?
C25 H25 0.9500 . ?
C26 C27 1.3900 . ?
C26 C31 1.3900 . ?
C27 C28 1.3900 . ?
C27 H27 0.9500 . ?
C28 C29 1.3900 . ?
C28 H28 0.9500 . ?
C29 C30 1.3900 . ?
C29 H29 0.9500 . ?
C30 C31 1.3900 . ?
C30 H30 0.9500 . ?
C32 C33 1.209(16) . ?
C33 C34B 1.386(17) . ?
C33 C34 1.386(17) . ?
C34 C35 1.39(3) . ?
C34 C39 1.45(3) . ?
C35 C36 1.46(3) . ?
C35 H35 0.9500 . ?
C36 C37 1.40(3) . ?
C36 H36 0.9500 . ?
C37 C38 1.34(3) . ?
C37 N4 1.41(3) . ?
C38 C39 1.46(3) . ?
C38 H38 0.9500 . ?
C39 H39 0.9500 . ?
N4 C40 1.41(3) . ?
N4 C46 1.64(4) . ?
C40 C41 1.48(3) . ?
C40 H40A 0.9900 . ?
C40 H40B 0.9900 . ?
C41 C42 1.50(3) . ?
C41 H41A 0.9900 . ?
C41 H41B 0.9900 . ?
C42 C43 1.65(3) . ?
C42 H42A 0.9900 . ?
C42 H42B 0.9900 . ?
C43 C44 1.36(3) . ?
C43 H43A 0.9900 . ?
C43 H43B 0.9900 . ?
C44 C45 1.60(4) . ?
C44 H44A 0.9900 . ?
C44 H44B 0.9900 . ?
C45 H45A 0.9800 . ?
C45 H45B 0.9800 . ?
C45 H45C 0.9800 . ?
C46 C47 1.53(2) . ?
C46 H46A 0.9900 . ?
C46 H46B 0.9900 . ?
C47 C48 1.56(2) . ?
C47 H47A 0.9900 . ?
C47 H47B 0.9900 . ?
C48 C49 1.54(2) . ?
C48 H48A 0.9900 . ?
C48 H48B 0.9900 . ?
C49 C50 1.51(2) . ?
C49 H49A 0.9900 . ?
C49 H49B 0.9900 . ?
C50 C51 1.52(2) . ?
C50 H50A 0.9900 . ?
C50 H50B 0.9900 . ?
C51 H51A 0.9800 . ?
C51 H51B 0.9800 . ?
C51 H51C 0.9800 . ?
C34B C35B 1.39(2) . ?
C34B C39B 1.44(2) . ?
C35B C36B 1.46(2) . ?
C35B H35B 0.9500 . ?
C36B C37B 1.39(2) . ?
C36B H36B 0.9500 . ?
C37B C38B 1.34(2) . ?
C37B N4B 1.42(2) . ?
C38B C39B 1.45(2) . ?
C38B H38B 0.9500 . ?
C39B H39B 0.9500 . ?
N4B C40B 1.42(2) . ?
N4B C46B 1.64(3) . ?
C40B C41B 1.47(3) . ?
C40B H40C 0.9900 . ?
C40B H40D 0.9900 . ?
C41B C42B 1.49(3) . ?
C41B H41C 0.9900 . ?
C41B H41D 0.9900 . ?
C42B C43B 1.64(3) . ?
C42B H42C 0.9900 . ?
C42B H42D 0.9900 . ?
C43B C44B 1.35(3) . ?
C43B H43C 0.9900 . ?
C43B H43D 0.9900 . ?
C44B C45B 1.60(3) . ?
C44B H44C 0.9900 . ?
C44B H44D 0.9900 . ?
C45B H45D 0.9800 . ?
C45B H45E 0.9800 . ?
C45B H45F 0.9800 . ?
C46B C47B 1.54(2) . ?
C46B H46C 0.9900 . ?
C46B H46D 0.9900 . ?
C47B C48B 1.59(2) . ?
C47B H47C 0.9900 . ?
C47B H47D 0.9900 . ?
C48B C49B 1.53(2) . ?
C48B H48C 0.9900 . ?
C48B H48D 0.9900 . ?
C49B C50B 1.51(2) . ?
C49B H49C 0.9900 . ?
C49B H49D 0.9900 . ?
C50B C51B 1.53(2) . ?
C50B H50C 0.9900 . ?
C50B H50D 0.9900 . ?
C51B H51D 0.9800 . ?
C51B H51E 0.9800 . ?
C51B H51F 0.9800 . ?
C101 C102 1.317(19) . ?
C101 C110 1.431(15) . ?
C101 C106 1.44(2) . ?
C102 C103 1.415(18) . ?
C102 H102 0.9500 . ?
C103 C104 1.39(3) . ?
C103 H103 0.9500 . ?
C104 C105 1.33(3) . ?
C104 H104 0.9500 . ?
C105 C106 1.52(2) . ?
C105 H105 0.9500 . ?
C106 C107 1.39(2) . ?
C107 C108 1.40(2) . ?
C107 H107 0.9500 . ?
C108 C109 1.39(2) . ?
C108 H108 0.9500 . ?
C109 C110 1.392(18) . ?
C109 H109 0.9500 . ?
C110 C111 1.497(18) . ?
C111 C112 1.525(17) . ?
C111 H111 1.0000 . ?
C112 H11A 0.9800 . ?
C112 H11B 0.9800 . ?
C112 H11C 0.9800 . ?
C113 C114 1.496(12) . ?
C114 C115 1.398(14) . ?
C115 C116 1.408(14) . ?
C115 H115 0.9500 . ?
C116 C117 1.365(15) . ?
C116 C132 1.434(15) . ?
C117 C118 1.378(13) . ?
C117 H117 0.9500 . ?
C118 C119 1.511(14) . ?
C120 C122 1.500(19) . ?
C120 C121 1.504(16) . ?
C120 H120 1.0000 . ?
C121 H12D 0.9800 . ?
C121 H12E 0.9800 . ?
C121 H12F 0.9800 . ?
C122 C123 1.33(2) . ?
C122 C131 1.442(19) . ?
C123 C124 1.40(2) . ?
C123 H123 0.9500 . ?
C124 C125 1.37(2) . ?
C124 H124 0.9500 . ?
C125 C126 1.43(2) . ?
C125 H125 0.9500 . ?
C126 C131 1.38(2) . ?
C126 C127 1.39(2) . ?
C127 C128 1.43(3) . ?
C127 H127 0.9500 . ?
C128 C129 1.46(3) . ?
C128 H128 0.9500 . ?
C129 C130 1.45(2) . ?
C129 H129 0.9500 . ?
C130 C131 1.45(2) . ?
C130 H130 0.9500 . ?
C132 C133 1.198(15) . ?
C133 C134 1.379(17) . ?
C134 C139 1.398(19) . ?
C134 C135 1.464(18) . ?
C135 C136 1.311(19) . ?
C135 H135 0.9500 . ?
C136 C137 1.36(3) . ?
C136 H136 0.9500 . ?
C137 C138 1.46(3) . ?
C138 C139 1.30(2) . ?
C138 H138 0.9500 . ?
C139 H139 0.9500 . ?
C140 C141 1.572(19) . ?
C140 H14A 0.9900 . ?
C140 H14B 0.9900 . ?
C141 C142 1.548(17) . ?
C141 H14C 0.9900 . ?
C141 H14D 0.9900 . ?
C142 C143 1.506(18) . ?
C142 H14E 0.9900 . ?
C142 H14F 0.9900 . ?
C143 C144 1.472(19) . ?
C143 H14G 0.9900 . ?
C143 H14H 0.9900 . ?
C144 C145 1.49(2) . ?
C144 H14I 0.9900 . ?
C144 H14J 0.9900 . ?
C145 H14K 0.9800 . ?
C145 H14L 0.9800 . ?
C145 H14M 0.9800 . ?
C146 C147 1.551(17) . ?
C146 H14N 0.9900 . ?
C146 H14O 0.9900 . ?
C147 C148 1.56(2) . ?
C147 H14P 0.9900 . ?
C147 H14Q 0.9900 . ?
C148 C149 1.49(2) . ?
C148 H14R 0.9900 . ?
C148 H14S 0.9900 . ?
C149 C150 1.54(2) . ?
C149 H14T 0.9900 . ?
C149 H14U 0.9900 . ?
C150 C151 1.55(2) . ?
C150 H15A 0.9900 . ?
C150 H15B 0.9900 . ?
C151 H15C 0.9800 . ?
C151 H15D 0.9800 . ?
C151 H15E 0.9800 . ?
C201 C206 1.419(19) . ?
C201 C202 1.43(2) . ?
C201 C210 1.442(19) . ?
C202 C203 1.35(2) . ?
C202 H202 0.9500 . ?
C203 C204 1.37(3) . ?
C203 H203 0.9500 . ?
C204 C205 1.43(3) . ?
C204 H204 0.9500 . ?
C205 C206 1.51(3) . ?
C205 H205 0.9500 . ?
C206 C207 1.44(2) . ?
C207 C208 1.37(2) . ?
C207 H207 0.9500 . ?
C208 C209 1.379(19) . ?
C208 H208 0.9500 . ?
C209 C210 1.367(17) . ?
C209 H209 0.9500 . ?
C210 C211 1.536(17) . ?
C211 C212 1.525(17) . ?
C211 H211 1.0000 . ?
C212 H21D 0.9800 . ?
C212 H21E 0.9800 . ?
C212 H21F 0.9800 . ?
C213 C214 1.459(16) . ?
C214 C215 1.418(16) . ?
C215 C216 1.43(2) . ?
C215 H215 0.9500 . ?
C216 C217 1.38(2) . ?
C216 C232 1.46(2) . ?
C216 C432 1.46(2) . ?
C217 C218 1.371(19) . ?
C217 H217 0.9500 . ?
C218 C219 1.49(2) . ?
C220 C222 1.57(2) . ?
C220 C221 1.57(2) . ?
C220 H220 1.0000 . ?
C221 H22A 0.9800 . ?
C221 H22B 0.9800 . ?
C221 H22C 0.9800 . ?
C222 C231 1.35(3) . ?
C222 C223 1.36(3) . ?
C223 C224 1.42(2) . ?
C223 H223 0.9500 . ?
C224 C225 1.41(3) . ?
C224 H224 0.9500 . ?
C225 C226 1.44(3) . ?
C225 H225 0.9500 . ?
C226 C231 1.42(2) . ?
C226 C227 1.46(3) . ?
C227 C228 1.18(3) . ?
C227 H227 0.9500 . ?
C228 C229 1.51(3) . ?
C228 H228 0.9500 . ?
C229 C230 1.36(3) . ?
C229 H229 0.9500 . ?
C230 C231 1.48(3) . ?
C230 H230 0.9500 . ?
C232 C233 1.20(2) . ?
C233 C234 1.45(2) . ?
C234 C235 1.3900 . ?
C234 C239 1.3900 . ?
C235 C236 1.3900 . ?
C235 H235 0.9500 . ?
C236 C237 1.3900 . ?
C236 H236 0.9500 . ?
C237 C238 1.3900 . ?
C237 N204 1.53(3) . ?
C238 C239 1.3900 . ?
C238 H238 0.9500 . ?
C239 H239 0.9500 . ?
N204 C246 1.47(2) . ?
N204 C240 1.47(2) . ?
C240 C241 1.562(18) . ?
C240 H24A 0.9900 . ?
C240 H24B 0.9900 . ?
C241 C242 1.490(18) . ?
C241 H24C 0.9900 . ?
C241 H24D 0.9900 . ?
C242 C243 1.500(18) . ?
C242 H24E 0.9900 . ?
C242 H24F 0.9900 . ?
C243 C244 1.511(18) . ?
C243 H24G 0.9900 . ?
C243 H24H 0.9900 . ?
C244 C245 1.514(19) . ?
C244 H24I 0.9900 . ?
C244 H24J 0.9900 . ?
C245 H24K 0.9800 . ?
C245 H24L 0.9800 . ?
C245 H24M 0.9800 . ?
C246 C247 1.554(19) . ?
C246 H24N 0.9900 . ?
C246 H24O 0.9900 . ?
C247 C248 1.518(18) . ?
C247 H24P 0.9900 . ?
C247 H24Q 0.9900 . ?
C248 C249 1.525(18) . ?
C248 H24R 0.9900 . ?
C248 H24S 0.9900 . ?
C249 C250 1.500(19) . ?
C249 H24T 0.9900 . ?
C249 H24U 0.9900 . ?
C250 C251 1.507(19) . ?
C250 H25A 0.9900 . ?
C250 H25B 0.9900 . ?
C251 H25C 0.9800 . ?
C251 H25D 0.9800 . ?
C251 H25E 0.9800 . ?
C432 C433 1.20(2) . ?
C433 C434 1.45(2) . ?
C434 C435 1.3900 . ?
C434 C439 1.3900 . ?
C435 C436 1.3900 . ?
C435 H435 0.9500 . ?
C436 C437 1.3900 . ?
C436 H436 0.9500 . ?
C437 C438 1.3900 . ?
C437 N404 1.53(3) . ?
C438 C439 1.3900 . ?
C438 H438 0.9500 . ?
C439 H439 0.9500 . ?
N404 C440 1.46(2) . ?
N404 C446 1.48(2) . ?
C440 C441 1.564(18) . ?
C440 H44E 0.9900 . ?
C440 H44F 0.9900 . ?
C441 C442 1.470(18) . ?
C441 H44G 0.9900 . ?
C441 H44H 0.9900 . ?
C442 C443 1.496(18) . ?
C442 H44I 0.9900 . ?
C442 H44J 0.9900 . ?
C443 C444 1.496(18) . ?
C443 H44K 0.9900 . ?
C443 H44L 0.9900 . ?
C444 C445 1.513(18) . ?
C444 H44M 0.9900 . ?
C444 H44N 0.9900 . ?
C445 H44O 0.9800 . ?
C445 H44P 0.9800 . ?
C445 H44Q 0.9800 . ?
C446 C447 1.568(18) . ?
C446 H44R 0.9900 . ?
C446 H44S 0.9900 . ?
C447 C448 1.531(18) . ?
C447 H44T 0.9900 . ?
C447 H44U 0.9900 . ?
C448 C449 1.520(18) . ?
C448 H44V 0.9900 . ?
C448 H44W 0.9900 . ?
C449 C450 1.510(18) . ?
C449 H44$ 0.9900 . ?
C449 H944 0.9900 . ?
C450 C451 1.503(18) . ?
C450 H45G 0.9900 . ?
C450 H45H 0.9900 . ?
C451 H45I 0.9800 . ?
C451 H45J 0.9800 . ?
C451 H45K 0.9800 . ?
S501 O501 1.363(10) . ?
S501 O503 1.409(9) . ?
S501 O502 1.482(12) . ?
S501 C501 1.750(15) . ?
C501 F503 1.309(16) . ?
C501 F502 1.326(15) . ?
C501 F501 1.347(15) . ?
S511 O513 1.376(9) . ?
S511 O511 1.379(9) . ?
S511 O512 1.651(11) . ?
S511 C511 1.668(18) . ?
C511 F513 1.324(17) . ?
C511 F512 1.340(19) . ?
C511 F511 1.359(18) . ?
S521 O521 1.320(15) . ?
S521 O523 1.393(16) . ?
S521 O522 1.553(17) . ?
S521 C521 1.690(19) . ?
C521 F522 1.281(17) . ?
C521 F523 1.291(17) . ?
C521 F521 1.350(18) . ?

loop_
_geom_torsion_atom_site_label_1
_geom_torsion_atom_site_label_2
_geom_torsion_atom_site_label_3
_geom_torsion_atom_site_label_4
_geom_torsion
_geom_torsion_site_symmetry_1
_geom_torsion_site_symmetry_2
_geom_torsion_site_symmetry_3
_geom_torsion_site_symmetry_4
_geom_torsion_publ_flag
C6 C1 C2 C3 0(2) . . . . ?
C10 C1 C2 C3 179.6(13) . . . . ?
C1 C2 C3 C4 -1(2) . . . . ?
C2 C3 C4 C5 0(2) . . . . ?
C3 C4 C5 C6 2(2) . . . . ?
C4 C5 C6 C7 177.0(14) . . . . ?
C4 C5 C6 C1 -3(2) . . . . ?
C2 C1 C6 C7 -178.0(13) . . . . ?
C10 C1 C6 C7 2(2) . . . . ?
C2 C1 C6 C5 2(2) . . . . ?
C10 C1 C6 C5 -177.4(12) . . . . ?
C5 C6 C7 C8 -179.3(14) . . . . ?
C1 C6 C7 C8 1(2) . . . . ?
C6 C7 C8 C9 -4(2) . . . . ?
C7 C8 C9 C10 3(2) . . . . ?
C8 C9 C10 C11 -177.6(14) . . . . ?
C8 C9 C10 C1 0(2) . . . . ?
C6 C1 C10 C9 -2.5(18) . . . . ?
C2 C1 C10 C9 177.7(12) . . . . ?
C6 C1 C10 C11 175.0(12) . . . . ?
C2 C1 C10 C11 -4.8(18) . . . . ?
C9 C10 C11 N1 -35.6(19) . . . . ?
C1 C10 C11 N1 147.2(12) . . . . ?
C9 C10 C11 C12 86.3(18) . . . . ?
C1 C10 C11 C12 -91.0(17) . . . . ?
C13 N1 C11 C10 -77.6(17) . . . . ?
C13 N1 C11 C12 159.9(15) . . . . ?
Yb1 O1 C13 N1 178.3(9) . . . . ?
Yb1 O1 C13 C14 -0.6(16) . . . . ?
C11 N1 C13 O1 3(2) . . . . ?
C11 N1 C13 C14 -177.7(12) . . . . ?
C18 N2 C14 C15 -1.0(17) . . . . ?
Yb1 N2 C14 C15 176.0(9) . . . . ?
C18 N2 C14 C13 -178.6(10) . . . . ?
Yb1 N2 C14 C13 -1.6(13) . . . . ?
O1 C13 C14 N2 1.4(16) . . . . ?
N1 C13 C14 N2 -177.5(11) . . . . ?
O1 C13 C14 C15 -176.0(13) . . . . ?
N1 C13 C14 C15 5(2) . . . . ?
N2 C14 C15 C16 -0.7(19) . . . . ?
C13 C14 C15 C16 176.6(12) . . . . ?
C14 C15 C16 C17 2.5(19) . . . . ?
C14 C15 C16 C32 179.8(13) . . . . ?
C15 C16 C17 C18 -2.6(17) . . . . ?
C32 C16 C17 C18 -180.0(11) . . . . ?
C14 N2 C18 C17 0.9(16) . . . . ?
Yb1 N2 C18 C17 -176.2(8) . . . . ?
C14 N2 C18 C19 179.4(9) . . . . ?
Yb1 N2 C18 C19 2.3(11) . . . . ?
C16 C17 C18 N2 1.0(17) . . . . ?
C16 C17 C18 C19 -177.3(10) . . . . ?
Yb1 O2 C19 N3 -179.2(7) . . . . ?
Yb1 O2 C19 C18 -0.4(12) . . . . ?
C20 N3 C19 O2 0.4(15) . . . . ?
C20 N3 C19 C18 -178.4(10) . . . . ?
N2 C18 C19 O2 -1.3(13) . . . . ?
C17 C18 C19 O2 177.2(10) . . . . ?
N2 C18 C19 N3 177.4(9) . . . . ?
C17 C18 C19 N3 -4.1(16) . . . . ?
C19 N3 C20 C22 -72.0(14) . . . . ?
C19 N3 C20 C21 164.9(12) . . . . ?
N3 C20 C22 C23 -31.9(15) . . . . ?
C21 C20 C22 C23 90.2(15) . . . . ?
N3 C20 C22 C31 148.9(10) . . . . ?
C21 C20 C22 C31 -89.0(14) . . . . ?
C31 C22 C23 C24 0.2(18) . . . . ?
C20 C22 C23 C24 -179.0(11) . . . . ?
C22 C23 C24 C25 0(2) . . . . ?
C23 C24 C25 C26 1(3) . . . . ?
C24 C25 C26 C27 179.3(13) . . . . ?
C24 C25 C26 C31 -2(2) . . . . ?
C25 C26 C27 C28 178.5(14) . . . . ?
C31 C26 C27 C28 0.0 . . . . ?
C26 C27 C28 C29 0.0 . . . . ?
C27 C28 C29 C30 0.0 . . . . ?
C28 C29 C30 C31 0.0 . . . . ?
C29 C30 C31 C26 0.0 . . . . ?
C29 C30 C31 C22 178.9(10) . . . . ?
C25 C26 C31 C30 -178.4(15) . . . . ?
C27 C26 C31 C30 0.0 . . . . ?
C25 C26 C31 C22 2.7(15) . . . . ?
C27 C26 C31 C22 -179.0(9) . . . . ?
C23 C22 C31 C30 179.5(10) . . . . ?
C20 C22 C31 C30 -1.3(14) . . . . ?
C23 C22 C31 C26 -1.6(14) . . . . ?
C20 C22 C31 C26 177.7(8) . . . . ?
C33 C34 C35 C36 161(4) . . . . ?
C39 C34 C35 C36 -3(7) . . . . ?
C34 C35 C36 C37 16(9) . . . . ?
C35 C36 C37 C38 -18(9) . . . . ?
C35 C36 C37 N4 151(7) . . . . ?
C36 C37 C38 C39 7(8) . . . . ?
N4 C37 C38 C39 -161(6) . . . . ?
C33 C34 C39 C38 -171(3) . . . . ?
C35 C34 C39 C38 -7(6) . . . . ?
C37 C38 C39 C34 5(7) . . . . ?
C38 C37 N4 C40 174(6) . . . . ?
C36 C37 N4 C40 6(9) . . . . ?
C38 C37 N4 C46 -15(9) . . . . ?
C36 C37 N4 C46 177(5) . . . . ?
C37 N4 C40 C41 -79(10) . . . . ?
C46 N4 C40 C41 111(8) . . . . ?
N4 C40 C41 C42 175(7) . . . . ?
C40 C41 C42 C43 -178(8) . . . . ?
C41 C42 C43 C44 -173(7) . . . . ?
C42 C43 C44 C45 -152(7) . . . . ?
C37 N4 C46 C47 104(6) . . . . ?
C40 N4 C46 C47 -85(8) . . . . ?
N4 C46 C47 C48 123(5) . . . . ?
C46 C47 C48 C49 67(7) . . . . ?
C47 C48 C49 C50 68(6) . . . . ?
C48 C49 C50 C51 126(7) . . . . ?
C33 C34B C35B C36B -168(2) . . . . ?
C39B C34B C35B C36B 8(4) . . . . ?
C34B C35B C36B C37B -17(5) . . . . ?
C35B C36B C37B C38B 14(5) . . . . ?
C35B C36B C37B N4B -163(3) . . . . ?
C36B C37B C38B C39B 0(4) . . . . ?
N4B C37B C38B C39B 176(3) . . . . ?
C35B C34B C39B C38B 4(4) . . . . ?
C33 C34B C39B C38B 180(2) . . . . ?
C37B C38B C39B C34B -8(4) . . . . ?
C38B C37B N4B C40B 170(3) . . . . ?
C36B C37B N4B C40B -13(5) . . . . ?
C38B C37B N4B C46B -36(5) . . . . ?
C36B C37B N4B C46B 140(3) . . . . ?
C37B N4B C40B C41B -72(6) . . . . ?
C46B N4B C40B C41B 136(4) . . . . ?
N4B C40B C41B C42B -179(4) . . . . ?
C40B C41B C42B C43B -176(4) . . . . ?
C41B C42B C43B C44B -178(4) . . . . ?
C42B C43B C44B C45B -178(3) . . . . ?
C37B N4B C46B C47B 103(4) . . . . ?
C40B N4B C46B C47B -103(4) . . . . ?
N4B C46B C47B C48B -179(3) . . . . ?
C46B C47B C48B C49B 54(4) . . . . ?
C47B C48B C49B C50B 112(4) . . . . ?
C48B C49B C50B C51B -174(3) . . . . ?
C110 C101 C102 C103 -179.4(14) . . . . ?
C106 C101 C102 C103 -1(2) . . . . ?
C101 C102 C103 C104 3(3) . . . . ?
C102 C103 C104 C105 -1(3) . . . . ?
C103 C104 C105 C106 -2(3) . . . . ?
C102 C101 C106 C107 -174.3(15) . . . . ?
C110 C101 C106 C107 4(2) . . . . ?
C102 C101 C106 C105 -1.9(19) . . . . ?
C110 C101 C106 C105 176.4(11) . . . . ?
C104 C105 C106 C107 176.6(17) . . . . ?
C104 C105 C106 C101 4(2) . . . . ?
C101 C106 C107 C108 -4(2) . . . . ?
C105 C106 C107 C108 -176.3(15) . . . . ?
C106 C107 C108 C109 2(3) . . . . ?
C107 C108 C109 C110 0(2) . . . . ?
C108 C109 C110 C101 0(2) . . . . ?
C108 C109 C110 C111 -175.7(13) . . . . ?
C102 C101 C110 C109 176.5(13) . . . . ?
C106 C101 C110 C109 -1.7(17) . . . . ?
C102 C101 C110 C111 -7.8(19) . . . . ?
C106 C101 C110 C111 174.1(11) . . . . ?
C113 N101 C111 C110 -78.1(14) . . . . ?
C113 N101 C111 C112 158.3(12) . . . . ?
C109 C110 C111 N101 -33.6(15) . . . . ?
C101 C110 C111 N101 150.8(10) . . . . ?
C109 C110 C111 C112 87.1(14) . . . . ?
C101 C110 C111 C112 -88.5(14) . . . . ?
Yb1 O101 C113 N101 171.1(7) . . . . ?
Yb1 O101 C113 C114 -7.7(13) . . . . ?
C111 N101 C113 O101 1.4(16) . . . . ?
C111 N101 C113 C114 -179.9(10) . . . . ?
C118 N102 C114 C115 -1.9(14) . . . . ?
Yb1 N102 C114 C115 179.0(7) . . . . ?
C118 N102 C114 C113 -178.8(8) . . . . ?
Yb1 N102 C114 C113 2.2(11) . . . . ?
O101 C113 C114 N102 3.2(13) . . . . ?
N101 C113 C114 N102 -175.6(9) . . . . ?
O101 C113 C114 C115 -173.6(10) . . . . ?
N101 C113 C114 C115 7.7(16) . . . . ?
N102 C114 C115 C116 0.9(16) . . . . ?
C113 C114 C115 C116 177.4(10) . . . . ?
C114 C115 C116 C117 -0.2(16) . . . . ?
C114 C115 C116 C132 -177.0(10) . . . . ?
C115 C116 C117 C118 0.5(16) . . . . ?
C132 C116 C117 C118 177.3(10) . . . . ?
C114 N102 C118 C117 2.2(14) . . . . ?
Yb1 N102 C118 C117 -178.8(7) . . . . ?
C114 N102 C118 C119 -175.4(8) . . . . ?
Yb1 N102 C118 C119 3.6(10) . . . . ?
C116 C117 C118 N102 -1.5(16) . . . . ?
C116 C117 C118 C119 175.6(10) . . . . ?
Yb1 O102 C119 N103 -177.6(8) . . . . ?
Yb1 O102 C119 C118 6.1(14) . . . . ?
C120 N103 C119 O102 3.2(17) . . . . ?
C120 N103 C119 C118 179.6(10) . . . . ?
C120 N103 C119 Yb1 -1(3) . . . . ?
N102 C118 C119 O102 -6.1(13) . . . . ?
C117 C118 C119 O102 176.5(11) . . . . ?
N102 C118 C119 N103 177.4(10) . . . . ?
C117 C118 C119 N103 0.0(17) . . . . ?
N102 C118 C119 Yb1 -2.4(7) . . . . ?
C117 C118 C119 Yb1 -179.8(11) . . . . ?
C119 N103 C120 C122 -80.5(13) . . . . ?
C119 N103 C120 C121 154.5(12) . . . . ?
N103 C120 C122 C123 -34.6(14) . . . . ?
C121 C120 C122 C123 89.9(14) . . . . ?
N103 C120 C122 C131 147.4(10) . . . . ?
C121 C120 C122 C131 -88.2(13) . . . . ?
C131 C122 C123 C124 3(2) . . . . ?
C120 C122 C123 C124 -175.4(13) . . . . ?
C122 C123 C124 C125 -2(3) . . . . ?
C123 C124 C125 C126 1(3) . . . . ?
C124 C125 C126 C131 -2(2) . . . . ?
C124 C125 C126 C127 -179.0(16) . . . . ?
C131 C126 C127 C128 1(2) . . . . ?
C125 C126 C127 C128 178.3(16) . . . . ?
C126 C127 C128 C129 2(3) . . . . ?
C127 C128 C129 C130 -3(3) . . . . ?
C128 C129 C130 C131 1(2) . . . . ?
C127 C126 C131 C122 -179.5(13) . . . . ?
C125 C126 C131 C122 3(2) . . . . ?
C127 C126 C131 C130 -3(2) . . . . ?
C125 C126 C131 C130 179.9(14) . . . . ?
C123 C122 C131 C126 -3.7(17) . . . . ?
C120 C122 C131 C126 174.5(12) . . . . ?
C123 C122 C131 C130 179.5(12) . . . . ?
C120 C122 C131 C130 -2.3(16) . . . . ?
C129 C130 C131 C126 2(2) . . . . ?
C129 C130 C131 C122 178.6(13) . . . . ?
C133 C134 C135 C136 -175.8(17) . . . . ?
C139 C134 C135 C136 0(2) . . . . ?
C134 C135 C136 C137 2(3) . . . . ?
C135 C136 C137 N104 -175(2) . . . . ?
C135 C136 C137 C138 -5(4) . . . . ?
C140 N104 C137 C136 -24(4) . . . . ?
C146 N104 C137 C136 177(2) . . . . ?
C140 N104 C137 C138 166(2) . . . . ?
C146 N104 C137 C138 7(4) . . . . ?
C136 C137 C138 C139 5(4) . . . . ?
N104 C137 C138 C139 176(2) . . . . ?
C137 C138 C139 C134 -3(3) . . . . ?
C133 C134 C139 C138 176.4(18) . . . . ?
C135 C134 C139 C138 1(3) . . . . ?
C137 N104 C140 C141 -66(3) . . . . ?
C146 N104 C140 C141 96(2) . . . . ?
N104 C140 C141 C142 171.3(18) . . . . ?
C140 C141 C142 C143 -176.6(16) . . . . ?
C141 C142 C143 C144 180.0(16) . . . . ?
C142 C143 C144 C145 177.5(17) . . . . ?
C137 N104 C146 C147 -86(3) . . . . ?
C140 N104 C146 C147 114(2) . . . . ?
N104 C146 C147 C148 -67(3) . . . . ?
C146 C147 C148 C149 -88(3) . . . . ?
C147 C148 C149 C150 177(3) . . . . ?
C148 C149 C150 C151 -171(3) . . . . ?
C206 C201 C202 C203 2(2) . . . . ?
C210 C201 C202 C203 -176.9(13) . . . . ?
C201 C202 C203 C204 -2(3) . . . . ?
C202 C203 C204 C205 -2(3) . . . . ?
C203 C204 C205 C206 5(3) . . . . ?
C202 C201 C206 C207 -176.8(13) . . . . ?
C210 C201 C206 C207 1.9(19) . . . . ?
C202 C201 C206 C205 1.8(19) . . . . ?
C210 C201 C206 C205 -179.5(12) . . . . ?
C204 C205 C206 C201 -5(2) . . . . ?
C204 C205 C206 C207 173.3(15) . . . . ?
C201 C206 C207 C208 0(2) . . . . ?
C205 C206 C207 C208 -178.8(14) . . . . ?
C206 C207 C208 C209 -1(2) . . . . ?
C207 C208 C209 C210 0(2) . . . . ?
C208 C209 C210 C201 2.2(18) . . . . ?
C208 C209 C210 C211 -176.8(11) . . . . ?
C206 C201 C210 C209 -2.9(17) . . . . ?
C202 C201 C210 C209 175.7(12) . . . . ?
C206 C201 C210 C211 176.2(10) . . . . ?
C202 C201 C210 C211 -5.3(18) . . . . ?
C213 N201 C211 C212 161.9(11) . . . . ?
C213 N201 C211 C210 -74.9(14) . . . . ?
C209 C210 C211 N201 -34.4(15) . . . . ?
C201 C210 C211 N201 146.6(11) . . . . ?
C209 C210 C211 C212 91.5(14) . . . . ?
C201 C210 C211 C212 -87.5(14) . . . . ?
Yb1 O201 C213 N201 177.8(7) . . . . ?
Yb1 O201 C213 C214 -3.4(13) . . . . ?
C211 N201 C213 O201 2.9(17) . . . . ?
C211 N201 C213 C214 -175.9(10) . . . . ?
C211 N201 C213 Yb1 6(3) . . . . ?
C218 N202 C214 C215 4.1(16) . . . . ?
Yb1 N202 C214 C215 -178.4(8) . . . . ?
C218 N202 C214 C213 -179.7(9) . . . . ?
Yb1 N202 C214 C213 -2.1(11) . . . . ?
O201 C213 C214 N202 3.6(14) . . . . ?
N201 C213 C214 N202 -177.6(9) . . . . ?
Yb1 C213 C214 N202 1.5(8) . . . . ?
O201 C213 C214 C215 179.5(11) . . . . ?
N201 C213 C214 C215 -1.7(18) . . . . ?
Yb1 C213 C214 C215 177.4(11) . . . . ?
N202 C214 C215 C216 -5.5(17) . . . . ?
C213 C214 C215 C216 179.0(12) . . . . ?
C214 C215 C216 C217 5(2) . . . . ?
C214 C215 C216 C232 -171(4) . . . . ?
C214 C215 C216 C432 177(2) . . . . ?
C215 C216 C217 C218 -3(3) . . . . ?
C232 C216 C217 C218 174(3) . . . . ?
C432 C216 C217 C218 -174(2) . . . . ?
C214 N202 C218 C217 -1.6(17) . . . . ?
Yb1 N202 C218 C217 -179.1(10) . . . . ?
C214 N202 C218 C219 179.9(10) . . . . ?
Yb1 N202 C218 C219 2.4(12) . . . . ?
C216 C217 C218 N202 1(2) . . . . ?
C216 C217 C218 C219 179.1(14) . . . . ?
Yb1 O202 C219 N203 -179.1(8) . . . . ?
Yb1 O202 C219 C218 0.1(17) . . . . ?
C220 N203 C219 O202 2(2) . . . . ?
C220 N203 C219 C218 -176.7(12) . . . . ?
C220 N203 C219 Yb1 1(3) . . . . ?
N202 C218 C219 O202 -1.7(16) . . . . ?
C217 C218 C219 O202 179.9(13) . . . . ?
N202 C218 C219 N203 177.5(10) . . . . ?
C217 C218 C219 N203 -1(2) . . . . ?
N202 C218 C219 Yb1 -1.6(8) . . . . ?
C217 C218 C219 Yb1 179.9(13) . . . . ?
C219 N203 C220 C222 -77.4(18) . . . . ?
C219 N203 C220 C221 156.9(14) . . . . ?
N203 C220 C222 C231 153.4(15) . . . . ?
C221 C220 C222 C231 -86(2) . . . . ?
N203 C220 C222 C223 -30(2) . . . . ?
C221 C220 C222 C223 90(2) . . . . ?
C231 C222 C223 C224 1(3) . . . . ?
C220 C222 C223 C224 -175.5(14) . . . . ?
C222 C223 C224 C225 -4(2) . . . . ?
C223 C224 C225 C226 4(2) . . . . ?
C224 C225 C226 C231 -2(3) . . . . ?
C224 C225 C226 C227 178.6(16) . . . . ?
C231 C226 C227 C228 1(3) . . . . ?
C225 C226 C227 C228 180(2) . . . . ?
C226 C227 C228 C229 -4(4) . . . . ?
C227 C228 C229 C230 3(4) . . . . ?
C228 C229 C230 C231 1(3) . . . . ?
C223 C222 C231 C226 1(3) . . . . ?
C220 C222 C231 C226 177.4(14) . . . . ?
C223 C222 C231 C230 176.3(16) . . . . ?
C220 C222 C231 C230 -8(3) . . . . ?
C225 C226 C231 C222 0(3) . . . . ?
C227 C226 C231 C222 178.6(17) . . . . ?
C225 C226 C231 C230 -176.0(16) . . . . ?
C227 C226 C231 C230 3(3) . . . . ?
C229 C230 C231 C222 -178.7(19) . . . . ?
C229 C230 C231 C226 -4(3) . . . . ?
C239 C234 C235 C236 0.0 . . . . ?
C233 C234 C235 C236 179(3) . . . . ?
C234 C235 C236 C237 0.0 . . . . ?
C235 C236 C237 C238 0.0 . . . . ?
C235 C236 C237 N204 -172(3) . . . . ?
C236 C237 C238 C239 0.0 . . . . ?
N204 C237 C238 C239 172(3) . . . . ?
C237 C238 C239 C234 0.0 . . . . ?
C235 C234 C239 C238 0.0 . . . . ?
C233 C234 C239 C238 -179(3) . . . . ?
C236 C237 N204 C246 168(3) . . . . ?
C238 C237 N204 C246 -4(4) . . . . ?
C236 C237 N204 C240 -17(4) . . . . ?
C238 C237 N204 C240 171(2) . . . . ?
C246 N204 C240 C241 105(4) . . . . ?
C237 N204 C240 C241 -69(4) . . . . ?
N204 C240 C241 C242 -112(5) . . . . ?
C240 C241 C242 C243 144(5) . . . . ?
C241 C242 C243 C244 130(5) . . . . ?
C242 C243 C244 C245 43(7) . . . . ?
C240 N204 C246 C247 101(6) . . . . ?
C237 N204 C246 C247 -85(6) . . . . ?
N204 C246 C247 C248 -161(4) . . . . ?
C246 C247 C248 C249 46(8) . . . . ?
C247 C248 C249 C250 47(7) . . . . ?
C248 C249 C250 C251 117(7) . . . . ?
C217 C216 C432 C433 8(20) . . . . ?
C215 C216 C432 C433 -164(17) . . . . ?
C439 C434 C435 C436 0.0 . . . . ?
C433 C434 C435 C436 -179(2) . . . . ?
C434 C435 C436 C437 0.0 . . . . ?
C435 C436 C437 C438 0.0 . . . . ?
C435 C436 C437 N404 -173(2) . . . . ?
C436 C437 C438 C439 0.0 . . . . ?
N404 C437 C438 C439 174(2) . . . . ?
C437 C438 C439 C434 0.0 . . . . ?
C435 C434 C439 C438 0.0 . . . . ?
C433 C434 C439 C438 179(2) . . . . ?
C438 C437 N404 C440 162.7(18) . . . . ?
C436 C437 N404 C440 -24(3) . . . . ?
C438 C437 N404 C446 5(3) . . . . ?
C436 C437 N404 C446 179(2) . . . . ?
C446 N404 C440 C441 75(5) . . . . ?
C437 N404 C440 C441 -80(4) . . . . ?
N404 C440 C441 C442 -161(3) . . . . ?
C440 C441 C442 C443 -132(4) . . . . ?
C441 C442 C443 C444 166(4) . . . . ?
C442 C443 C444 C445 51(6) . . . . ?
C440 N404 C446 C447 108(4) . . . . ?
C437 N404 C446 C447 -98(4) . . . . ?
N404 C446 C447 C448 -55(4) . . . . ?
C446 C447 C448 C449 -101(5) . . . . ?
C447 C448 C449 C450 174(4) . . . . ?
C448 C449 C450 C451 -173(5) . . . . ?
O501 S501 C501 F503 -59.8(14) . . . . ?
O503 S501 C501 F503 64.2(13) . . . . ?
O502 S501 C501 F503 -177.7(11) . . . . ?
O501 S501 C501 F502 179.1(13) . . . . ?
O503 S501 C501 F502 -56.8(14) . . . . ?
O502 S501 C501 F502 61.3(13) . . . . ?
O501 S501 C501 F501 58.0(14) . . . . ?
O503 S501 C501 F501 -178.0(12) . . . . ?
O502 S501 C501 F501 -59.8(13) . . . . ?
O513 S511 C511 F513 -175.1(14) . . . . ?
O511 S511 C511 F513 50.9(18) . . . . ?
O512 S511 C511 F513 -59.6(16) . . . . ?
O513 S511 C511 F512 58.4(15) . . . . ?
O511 S511 C511 F512 -75.6(13) . . . . ?
O512 S511 C511 F512 173.8(12) . . . . ?
O513 S511 C511 F511 -58.8(16) . . . . ?
O511 S511 C511 F511 167.2(11) . . . . ?
O512 S511 C511 F511 56.7(13) . . . . ?
O521 S521 C521 F522 177(2) . . . . ?
O523 S521 C521 F522 50(3) . . . . ?
O522 S521 C521 F522 -63(2) . . . . ?
O521 S521 C521 F523 -42(2) . . . . ?
O523 S521 C521 F523 -169(2) . . . . ?
O522 S521 C521 F523 78(2) . . . . ?
O521 S521 C521 F521 67(2) . . . . ?
O523 S521 C521 F521 -60(2) . . . . ?
O522 S521 C521 F521 -172.8(17) . . . . ?
